data_4121065
loop_
_publ_author_name
'Xiao-Ping Zhou'
'Yuan Wu'
'Dan Li'

_publ_section_title
;
 Polyhedral Metal-Imidazolate Cages: Control of Self-Assembly and Cage to
 Cage Transformation
;
_journal_name_full 'Journal of the American Chemical Society'
_journal_page_first 16062
_journal_page_last 16065
_journal_paper_doi 10.1021/ja4092984
_journal_volume 135
_journal_year 2013
_chemical_formula_sum 'C156 H167 Br4 N36 Ni8 O12'
_chemical_formula_weight 3527.58
_chemical_name_systematic
; 
 ? 
;
_space_group_IT_number 2
_symmetry_cell_setting triclinic
_symmetry_space_group_name_Hall '-P 1'
_symmetry_space_group_name_H-M 'P -1'
_atom_sites_solution_hydrogens geom
_atom_sites_solution_primary direct
_atom_sites_solution_secondary difmap
_audit_creation_method SHELXL-97
_cell_angle_alpha 92.678(5)
_cell_angle_beta 90.246(4)
_cell_angle_gamma 108.429(5)
_cell_formula_units_Z 2
_cell_length_a 17.7051(10)
_cell_length_b 22.8710(13)
_cell_length_c 23.0215(12)
_cell_measurement_temperature 293(2)
_cell_volume 8832.6(9)
_computing_cell_refinement
;       
CrysAlisPro, Agilent Technologies,
Version 1.171.35.11 (release 31-12-2012 CrysAlis171 .NET)
(compiled Dec 31 21:56:12 2012)
;
_computing_data_collection
;       
CrysAlisPro, Agilent Technologies,
Version 1.171.35.11 (release 31-12-2012 CrysAlis171 .NET)
(compiled Dec 31 21:56:12 2012)
;
_computing_data_reduction
;       
CrysAlisPro, Agilent Technologies,
Version 1.171.35.11 (release 31-12-2012 CrysAlis171 .NET)
(compiled Dec 31 21:56:12 2012)
;
_computing_molecular_graphics Olex-2
_computing_publication_material Olex-2
_computing_structure_refinement 'SHELXL-97 (Sheldrick, 1997)'
_computing_structure_solution 'SHELXS-97 (Sheldrick, 1990)'
_diffrn_ambient_temperature 293(2)
_diffrn_detector_area_resol_mean 10.4098
_diffrn_measured_fraction_theta_full 0.754
_diffrn_measured_fraction_theta_max 0.754
_diffrn_measurement_device_type 'Xcalibur, Atlas, Gemini'
_diffrn_measurement_method '\w scans'
_diffrn_radiation_monochromator graphite
_diffrn_radiation_source 'fine-focus sealed tube'
_diffrn_radiation_type CuK\a
_diffrn_radiation_wavelength 1.54178
_diffrn_reflns_av_R_equivalents 0.0433
_diffrn_reflns_av_sigmaI/netI 0.0790
_diffrn_reflns_limit_h_max 20
_diffrn_reflns_limit_h_min -20
_diffrn_reflns_limit_k_max 25
_diffrn_reflns_limit_k_min -21
_diffrn_reflns_limit_l_max 23
_diffrn_reflns_limit_l_min -25
_diffrn_reflns_number 34028
_diffrn_reflns_theta_full 63.00
_diffrn_reflns_theta_max 63.00
_diffrn_reflns_theta_min 3.23
_exptl_absorpt_coefficient_mu 2.475
_exptl_absorpt_correction_T_max 0.707
_exptl_absorpt_correction_T_min 0.673
_exptl_absorpt_correction_type multi-scan
_exptl_absorpt_process_details
;
CrysAlisPro, Agilent Technologies,
Version 1.171.35.11 (release 31-12-2012 CrysAlis171 .NET)
(compiled Dec 31 21:56:12 2012)
empirical absorption correction using spherical harmonics,
 implemented in SCALE3 ABSPACK scaling algorithm.
;
_exptl_crystal_colour purple
_exptl_crystal_density_diffrn 1.326
_exptl_crystal_description block-like
_exptl_crystal_F_000 3630
_exptl_crystal_size_max 0.16
_exptl_crystal_size_mid 0.16
_exptl_crystal_size_min 0.16
_platon_squeeze_details
;
;
_refine_diff_density_max 0.918
_refine_diff_density_min -1.108
_refine_diff_density_rms 0.099
_refine_ls_extinction_method none
_refine_ls_goodness_of_fit_ref 1.130
_refine_ls_hydrogen_treatment mixed
_refine_ls_matrix_type full
_refine_ls_number_parameters 1789
_refine_ls_number_reflns 21564
_refine_ls_number_restraints 13
_refine_ls_restrained_S_all 1.132
_refine_ls_R_factor_all 0.1559
_refine_ls_R_factor_gt 0.1146
_refine_ls_shift/su_max 0.000
_refine_ls_shift/su_mean 0.000
_refine_ls_structure_factor_coef Fsqd
_refine_ls_weighting_details 'calc w=1/[\s^2^(Fo^2^)+(0.2000P)^2^+0.0000P] where P=(Fo^2^+2Fc^2^)/3'
_refine_ls_weighting_scheme calc
_refine_ls_wR_factor_gt 0.3257
_refine_ls_wR_factor_ref 0.3749
_reflns_number_gt 11311
_reflns_number_total 21564
_reflns_threshold_expression >2sigma(I)
_cod_data_source_file ja4092984_si_002_1.cif
_cod_data_source_block 1
_cod_original_cell_volume 8832.6(8)
_cod_database_code 4121065

loop_
_symmetry_equiv_pos_as_xyz
'x, y, z'
'-x, -y, -z'

loop_
_atom_site_label
_atom_site_type_symbol
_atom_site_fract_x
_atom_site_fract_y
_atom_site_fract_z
_atom_site_U_iso_or_equiv
_atom_site_adp_type
_atom_site_occupancy
_atom_site_symmetry_multiplicity
_atom_site_calc_flag
_atom_site_refinement_flags
Br1 Br 0.65062(10) 0.40855(12) 0.37542(9) 0.1713(9) Uani 1 1 d .
Br2 Br 0.20429(14) 0.47204(11) 0.01583(10) 0.1682(8) Uani 1 1 d .
Br3 Br 0.19405(13) -0.07286(8) 0.13215(8) 0.1472(7) Uani 1 1 d .
Br4 Br -0.08649(10) 0.20861(10) 0.47527(8) 0.1444(7) Uani 1 1 d .
C1 C 0.3844(6) 0.4068(6) 0.3307(5) 0.082(3) Uani 1 1 d .
H1A H 0.3799 0.3981 0.2908 0.098 Uiso 1 1 calc R
C2 C 0.4222(7) 0.4122(5) 0.4212(5) 0.087(4) Uani 1 1 d .
C3 C 0.4692(9) 0.4038(7) 0.4732(5) 0.120(5) Uani 1 1 d .
H3A H 0.4507 0.4196 0.5078 0.180 Uiso 1 1 calc R
H3B H 0.5246 0.4258 0.4684 0.180 Uiso 1 1 calc R
H3C H 0.4622 0.3607 0.4764 0.180 Uiso 1 1 calc R
C4 C 0.3621(6) 0.4377(5) 0.4164(5) 0.082(3) Uani 1 1 d .
C5 C 0.3271(8) 0.4702(6) 0.4571(5) 0.098(4) Uani 1 1 d .
H5A H 0.3408 0.4732 0.4964 0.118 Uiso 1 1 calc R
C6 C 0.2439(9) 0.5302(6) 0.4789(6) 0.129(5) Uani 1 1 d .
H6A H 0.2332 0.5628 0.4583 0.155 Uiso 1 1 calc R
H6B H 0.2834 0.5495 0.5092 0.155 Uiso 1 1 calc R
C7 C 0.1708(7) 0.4943(7) 0.5062(9) 0.263(5) Uani 1 1 d G
C8 C 0.1328(9) 0.4315(7) 0.4952(9) 0.263(5) Uani 1 1 d G
H8A H 0.1589 0.4077 0.4749 0.316 Uiso 1 1 calc R
C9 C 0.0559(9) 0.4044(5) 0.5144(9) 0.263(5) Uani 1 1 d G
H9A H 0.0305 0.3624 0.5070 0.316 Uiso 1 1 calc R
C10 C 0.0170(7) 0.4400(7) 0.5447(9) 0.263(5) Uani 1 1 d GD
C11 C 0.0549(9) 0.5028(7) 0.5557(9) 0.263(5) Uani 1 1 d GD
H11A H 0.0289 0.5267 0.5760 0.316 Uiso 1 1 calc R
C12 C 0.1319(9) 0.5299(5) 0.5365(9) 0.263(5) Uani 1 1 d GD
H12A H 0.1573 0.5719 0.5439 0.316 Uiso 1 1 calc R
C13 C -0.0982(13) 0.3499(8) 0.5463(13) 0.263(5) Uani 1 1 d D
H13A H -0.1525 0.3377 0.5584 0.395 Uiso 1 1 calc R
H13B H -0.0694 0.3283 0.5676 0.395 Uiso 1 1 calc R
H13C H -0.0964 0.3401 0.5055 0.395 Uiso 1 1 calc R
C14 C 0.1435(6) 0.3419(6) 0.3737(4) 0.079(3) Uani 1 1 d .
H14A H 0.1818 0.3227 0.3793 0.095 Uiso 1 1 calc R
C15 C 0.0307(7) 0.3584(6) 0.3661(5) 0.092(3) Uani 1 1 d .
C16 C 0.0889(7) 0.4107(7) 0.3526(5) 0.098(4) Uani 1 1 d .
C17 C 0.0947(11) 0.4759(8) 0.3404(7) 0.140(6) Uani 1 1 d .
H17A H 0.0489 0.4869 0.3353 0.168 Uiso 1 1 calc R
C18 C 0.1646(9) 0.5771(8) 0.3146(10) 0.193(10) Uani 1 1 d D
H18A H 0.1754 0.6067 0.3476 0.232 Uiso 1 1 calc R
H18B H 0.2098 0.5899 0.2892 0.232 Uiso 1 1 calc R
C19 C 0.0940(7) 0.5821(7) 0.2826(7) 0.205(5) Uani 1 1 d GD
C20 C 0.0822(8) 0.5618(6) 0.2244(7) 0.205(5) Uani 1 1 d G
H20A H 0.1165 0.5433 0.2066 0.246 Uiso 1 1 calc R
C21 C 0.0190(9) 0.5691(7) 0.1928(6) 0.205(5) Uani 1 1 d G
H21A H 0.0110 0.5555 0.1539 0.246 Uiso 1 1 calc R
C22 C -0.0324(7) 0.5967(7) 0.2194(7) 0.205(5) Uani 1 1 d G
C23 C -0.0206(8) 0.6170(6) 0.2776(7) 0.205(5) Uani 1 1 d G
H23A H -0.0550 0.6355 0.2953 0.246 Uiso 1 1 calc R
C24 C 0.0426(9) 0.6097(6) 0.3092(6) 0.205(5) Uani 1 1 d G
H24A H 0.0505 0.6233 0.3481 0.246 Uiso 1 1 calc R
C25 C -0.1263(15) 0.5842(12) 0.1442(12) 0.263(5) Uani 1 1 d D
H25A H -0.1698 0.5970 0.1310 0.395 Uiso 1 1 calc R
H25B H -0.1443 0.5404 0.1487 0.395 Uiso 1 1 calc R
H25C H -0.0846 0.5943 0.1163 0.395 Uiso 1 1 calc R
C26 C -0.0612(6) 0.3426(7) 0.3645(7) 0.124(5) Uani 1 1 d .
H26A H -0.0749 0.3782 0.3539 0.186 Uiso 1 1 calc R
H26B H -0.0818 0.3307 0.4022 0.186 Uiso 1 1 calc R
H26C H -0.0839 0.3093 0.3363 0.186 Uiso 1 1 calc R
C27 C 0.2136(6) 0.4266(5) 0.2136(5) 0.078(3) Uani 1 1 d .
H27A H 0.1647 0.3964 0.2176 0.093 Uiso 1 1 calc R
C28 C 0.3181(7) 0.4876(6) 0.1742(5) 0.088(3) Uani 1 1 d .
C29 C 0.3749(8) 0.5137(7) 0.1268(6) 0.137(6) Uani 1 1 d .
H29A H 0.3556 0.4909 0.0908 0.206 Uiso 1 1 calc R
H29B H 0.4263 0.5105 0.1363 0.206 Uiso 1 1 calc R
H29C H 0.3792 0.5562 0.1231 0.206 Uiso 1 1 calc R
C30 C 0.3198(6) 0.5039(6) 0.2314(5) 0.088(3) Uani 1 1 d .
C31 C 0.3705(7) 0.5522(6) 0.2712(6) 0.100(4) Uani 1 1 d .
H31A H 0.4162 0.5804 0.2574 0.120 Uiso 1 1 calc R
C32 C 0.4057(8) 0.6064(7) 0.3616(6) 0.123(5) Uani 1 1 d .
H32A H 0.3850 0.6300 0.3870 0.148 Uiso 1 1 calc R
C33 C 0.4926(10) 0.6181(7) 0.3573(6) 0.118(5) Uani 1 1 d .
C34 C 0.5237(10) 0.5696(8) 0.3642(6) 0.118(5) Uani 1 1 d .
H34A H 0.4894 0.5305 0.3710 0.142 Uiso 1 1 calc R
C35 C 0.6056(11) 0.5789(9) 0.3609(6) 0.130(5) Uani 1 1 d .
H35A H 0.6248 0.5458 0.3652 0.156 Uiso 1 1 calc R
C36 C 0.6573(11) 0.6358(11) 0.3516(8) 0.143(7) Uani 1 1 d .
C37 C 0.6269(14) 0.6832(11) 0.3452(10) 0.175(9) Uani 1 1 d .
H37A H 0.6619 0.7224 0.3398 0.211 Uiso 1 1 calc R
C38 C 0.5444(12) 0.6749(8) 0.3464(7) 0.145(6) Uani 1 1 d .
H38A H 0.5255 0.7077 0.3398 0.175 Uiso 1 1 calc R
C39 C 0.7679(11) 0.5960(15) 0.3552(11) 0.232(14) Uani 1 1 d .
H39A H 0.8247 0.6101 0.3512 0.348 Uiso 1 1 calc R
H39B H 0.7445 0.5632 0.3267 0.348 Uiso 1 1 calc R
H39C H 0.7551 0.5812 0.3935 0.348 Uiso 1 1 calc R
C40 C 0.3203(6) 0.3350(6) 0.0981(5) 0.086(3) Uani 1 1 d .
H40A H 0.3354 0.3541 0.1347 0.104 Uiso 1 1 calc R
C41 C 0.2589(7) 0.3064(5) 0.0156(5) 0.085(3) Uani 1 1 d .
C42 C 0.2009(8) 0.3041(6) -0.0323(6) 0.115(4) Uani 1 1 d .
H42A H 0.2065 0.2763 -0.0633 0.173 Uiso 1 1 calc R
H42B H 0.2110 0.3445 -0.0466 0.173 Uiso 1 1 calc R
H42C H 0.1477 0.2898 -0.0179 0.173 Uiso 1 1 calc R
C43 C 0.3474(7) 0.2429(5) -0.0195(5) 0.087(3) Uani 1 1 d .
H43A H 0.3235 0.2304 -0.0560 0.104 Uiso 1 1 calc R
C44 C 0.4414(8) 0.1950(6) -0.0498(5) 0.102(4) Uani 1 1 d .
H44A H 0.4226 0.2019 -0.0877 0.123 Uiso 1 1 calc R
H44B H 0.4989 0.2125 -0.0489 0.123 Uiso 1 1 calc R
C45 C 0.4201(7) 0.1275(6) -0.0435(5) 0.092(3) Uani 1 1 d .
C46 C 0.3634(9) 0.0920(8) -0.0098(6) 0.124(5) Uani 1 1 d .
H46A H 0.3325 0.1109 0.0118 0.149 Uiso 1 1 calc R
C47 C 0.3480(10) 0.0286(7) -0.0053(7) 0.129(5) Uani 1 1 d .
H47A H 0.3122 0.0076 0.0219 0.155 Uiso 1 1 calc R
C48 C 0.3845(10) -0.0020(10) -0.0398(8) 0.134(6) Uani 1 1 d .
C49 C 0.4403(16) 0.0294(12) -0.0708(14) 0.232(14) Uani 1 1 d .
H49A H 0.4724 0.0094 -0.0894 0.278 Uiso 1 1 calc R
C50 C 0.4566(12) 0.0930(13) -0.0786(9) 0.196(9) Uani 1 1 d .
H50A H 0.4916 0.1120 -0.1071 0.235 Uiso 1 1 calc R
C51 C 0.3559(18) -0.0895(11) 0.0120(10) 0.228(13) Uani 1 1 d D
H51A H 0.3467 -0.1331 0.0070 0.343 Uiso 1 1 calc R
H51B H 0.3098 -0.0821 0.0284 0.343 Uiso 1 1 calc R
H51C H 0.4011 -0.0714 0.0376 0.343 Uiso 1 1 calc R
C52 C 0.4745(5) 0.3062(6) 0.2172(4) 0.073(3) Uani 1 1 d .
H52A H 0.4458 0.2695 0.2335 0.088 Uiso 1 1 calc R
C53 C 0.5435(6) 0.3981(7) 0.2124(5) 0.091(4) Uani 1 1 d .
C54 C 0.5901(9) 0.4654(6) 0.2306(6) 0.121(5) Uani 1 1 d .
H54A H 0.5926 0.4704 0.2723 0.181 Uiso 1 1 calc R
H54B H 0.5638 0.4922 0.2151 0.181 Uiso 1 1 calc R
H54C H 0.6431 0.4756 0.2159 0.181 Uiso 1 1 calc R
C55 C 0.5508(6) 0.3925(5) 0.1005(5) 0.083(3) Uani 1 1 d .
H55A H 0.5816 0.4329 0.0945 0.100 Uiso 1 1 calc R
C56 C 0.5571(8) 0.3739(7) -0.0016(5) 0.113(5) Uani 1 1 d .
H56A H 0.5814 0.3456 -0.0204 0.136 Uiso 1 1 calc R
H56B H 0.5976 0.4139 0.0036 0.136 Uiso 1 1 calc R
C57 C 0.4908(8) 0.3792(6) -0.0399(6) 0.096(4) Uani 1 1 d .
C58 C 0.4764(9) 0.3513(7) -0.0948(6) 0.113(5) Uani 1 1 d .
H58A H 0.5084 0.3279 -0.1069 0.136 Uiso 1 1 calc R
C59 C 0.4204(11) 0.3550(9) -0.1322(7) 0.130(6) Uani 1 1 d .
H59A H 0.4134 0.3348 -0.1688 0.156 Uiso 1 1 calc R
C60 C 0.3736(10) 0.3899(8) -0.1141(7) 0.118(5) Uani 1 1 d .
C61 C 0.3854(10) 0.4228(7) -0.0596(7) 0.117(5) Uani 1 1 d .
H61A H 0.3552 0.4480 -0.0485 0.141 Uiso 1 1 calc R
C62 C 0.4437(9) 0.4156(7) -0.0239(6) 0.111(5) Uani 1 1 d .
H62A H 0.4521 0.4360 0.0126 0.133 Uiso 1 1 calc R
C63 C 0.2920(14) 0.3709(11) -0.1978(10) 0.220(11) Uani 1 1 d D
H63A H 0.2521 0.3843 -0.2164 0.331 Uiso 1 1 calc R
H63B H 0.2703 0.3278 -0.1906 0.331 Uiso 1 1 calc R
H63C H 0.3371 0.3773 -0.2225 0.331 Uiso 1 1 calc R
C64 C 0.3128(6) 0.1520(6) 0.1290(4) 0.078(3) Uani 1 1 d .
H64A H 0.2696 0.1665 0.1253 0.094 Uiso 1 1 calc R
C65 C 0.3828(7) 0.0905(7) 0.1481(5) 0.094(4) Uani 1 1 d .
C66 C 0.4021(8) 0.0346(7) 0.1677(7) 0.126(5) Uani 1 1 d .
H66A H 0.3545 0.0049 0.1807 0.189 Uiso 1 1 calc R
H66B H 0.4407 0.0468 0.1991 0.189 Uiso 1 1 calc R
H66C H 0.4234 0.0167 0.1358 0.189 Uiso 1 1 calc R
C67 C 0.4296(6) 0.1456(6) 0.1271(5) 0.089(3) Uani 1 1 d .
C68 C 0.5138(7) 0.1725(7) 0.1098(5) 0.100(4) Uani 1 1 d .
H68A H 0.5495 0.1512 0.1172 0.120 Uiso 1 1 calc R
C69 C 0.6208(7) 0.2419(6) 0.0693(6) 0.104(4) Uani 1 1 d .
H69A H 0.6242 0.2517 0.0287 0.124 Uiso 1 1 calc R
H69B H 0.6421 0.2081 0.0737 0.124 Uiso 1 1 calc R
C70 C 0.6712(7) 0.2984(7) 0.1064(6) 0.105(4) Uani 1 1 d .
C71 C 0.7200(9) 0.3489(9) 0.0807(8) 0.130(6) Uani 1 1 d .
H71A H 0.7197 0.3511 0.0405 0.156 Uiso 1 1 calc R
C72 C 0.7695(10) 0.3963(11) 0.1149(11) 0.162(8) Uani 1 1 d .
H72A H 0.8031 0.4303 0.0971 0.194 Uiso 1 1 calc R
C73 C 0.7715(10) 0.3955(10) 0.1760(11) 0.144(6) Uani 1 1 d .
C74 C 0.7228(9) 0.3484(9) 0.2022(7) 0.132(6) Uani 1 1 d .
H74A H 0.7221 0.3478 0.2426 0.159 Uiso 1 1 calc R
C75 C 0.6716(7) 0.2990(7) 0.1673(7) 0.117(5) Uani 1 1 d .
H75A H 0.6371 0.2657 0.1854 0.140 Uiso 1 1 calc R
C76 C 0.8305(13) 0.4432(11) 0.2686(10) 0.202(10) Uani 1 1 d .
H76A H 0.8672 0.4815 0.2837 0.303 Uiso 1 1 calc R
H76B H 0.8506 0.4100 0.2766 0.303 Uiso 1 1 calc R
H76C H 0.7799 0.4365 0.2867 0.303 Uiso 1 1 calc R
C77 C 0.3957(6) 0.2477(5) 0.3732(4) 0.076(3) Uani 1 1 d .
H77A H 0.3605 0.2703 0.3777 0.091 Uiso 1 1 calc R
C78 C 0.5026(6) 0.2248(7) 0.3515(5) 0.099(4) Uani 1 1 d .
C79 C 0.5839(7) 0.2298(8) 0.3315(7) 0.142(6) Uani 1 1 d .
H79A H 0.6092 0.2705 0.3183 0.212 Uiso 1 1 calc R
H79B H 0.5806 0.1999 0.3001 0.212 Uiso 1 1 calc R
H79C H 0.6146 0.2224 0.3631 0.212 Uiso 1 1 calc R
C80 C 0.4471(7) 0.1762(7) 0.3720(5) 0.099(4) Uani 1 1 d .
C81 C 0.4454(7) 0.1146(9) 0.3882(6) 0.120(6) Uani 1 1 d .
H81A H 0.4885 0.1007 0.3800 0.143 Uiso 1 1 calc R
C82 C 0.3863(10) 0.0179(8) 0.4301(7) 0.130(5) Uani 1 1 d .
H82A H 0.3770 0.0142 0.4714 0.156 Uiso 1 1 calc R
H82B H 0.4391 0.0152 0.4230 0.156 Uiso 1 1 calc R
C83 C 0.3258(11) -0.0360(9) 0.3975(8) 0.121(5) Uani 1 1 d .
C84 C 0.2752(13) -0.0818(12) 0.4271(9) 0.146(7) Uani 1 1 d .
H84A H 0.2780 -0.0809 0.4675 0.175 Uiso 1 1 calc R
C85 C 0.2218(14) -0.1276(11) 0.3978(11) 0.146(7) Uani 1 1 d .
H85A H 0.1866 -0.1577 0.4190 0.175 Uiso 1 1 calc R
C86 C 0.2148(13) -0.1337(10) 0.3388(12) 0.148(6) Uani 1 1 d .
C87 C 0.2646(14) -0.0889(11) 0.3073(9) 0.149(6) Uani 1 1 d .
H87A H 0.2622 -0.0911 0.2668 0.179 Uiso 1 1 calc R
C88 C 0.3209(11) -0.0383(9) 0.3391(8) 0.129(5) Uani 1 1 d .
H88A H 0.3548 -0.0064 0.3189 0.155 Uiso 1 1 calc R
C89 C 0.1471(6) 0.1748(5) 0.3984(5) 0.079(3) Uani 1 1 d .
H89A H 0.1277 0.1564 0.3622 0.095 Uiso 1 1 calc R
C90 C 0.1608(6) 0.2308(5) 0.4795(4) 0.072(3) Uani 1 1 d .
C91 C 0.1463(7) 0.2747(6) 0.5259(5) 0.108(4) Uani 1 1 d .
H91A H 0.1854 0.2814 0.5567 0.162 Uiso 1 1 calc R
H91B H 0.0940 0.2574 0.5412 0.162 Uiso 1 1 calc R
H91C H 0.1503 0.3134 0.5094 0.162 Uiso 1 1 calc R
C92 C 0.2190(5) 0.2026(5) 0.4766(4) 0.074(3) Uani 1 1 d .
C93 C 0.2773(6) 0.1962(5) 0.5172(5) 0.078(3) Uani 1 1 d .
H93A H 0.2858 0.2187 0.5527 0.094 Uiso 1 1 calc R
C94 C 0.3723(7) 0.1529(6) 0.5501(5) 0.103(4) Uani 1 1 d .
H94A H 0.3614 0.1092 0.5557 0.124 Uiso 1 1 calc R
H94B H 0.3628 0.1722 0.5865 0.124 Uiso 1 1 calc R
C95 C 0.4578(10) 0.1804(11) 0.5349(8) 0.164(3) Uani 1 1 d .
C96 C 0.5085(9) 0.1473(10) 0.5450(8) 0.164(3) Uani 1 1 d .
H96A H 0.4904 0.1090 0.5613 0.197 Uiso 1 1 calc R
C97 C 0.5860(9) 0.1722(11) 0.5305(8) 0.164(3) Uani 1 1 d .
H97A H 0.6201 0.1487 0.5338 0.197 Uiso 1 1 calc R
C98 C 0.6172(9) 0.2335(11) 0.5103(8) 0.164(3) Uani 1 1 d .
C99 C 0.5668(9) 0.2656(11) 0.5006(8) 0.164(3) Uani 1 1 d .
H99A H 0.5843 0.3047 0.4860 0.197 Uiso 1 1 calc R
C100 C 0.4872(9) 0.2371(11) 0.5135(8) 0.164(3) Uani 1 1 d .
H10A H 0.4516 0.2587 0.5069 0.197 Uiso 1 1 calc R
C101 C 0.7265(19) 0.2913(14) 0.4659(18) 0.32(2) Uani 1 1 d D
H10B H 0.7836 0.3052 0.4691 0.475 Uiso 1 1 calc R
H10C H 0.7068 0.3248 0.4765 0.475 Uiso 1 1 calc R
H10D H 0.7105 0.2770 0.4265 0.475 Uiso 1 1 calc R
C102 C 0.2543(6) 0.0860(5) 0.2836(5) 0.078(3) Uani 1 1 d .
H10E H 0.2955 0.1171 0.2681 0.094 Uiso 1 1 calc R
C103 C 0.1471(7) 0.0072(6) 0.2890(5) 0.087(3) Uani 1 1 d .
C104 C 0.0763(8) -0.0454(7) 0.2704(6) 0.116(4) Uani 1 1 d .
H10F H 0.0484 -0.0636 0.3041 0.174 Uiso 1 1 calc R
H10G H 0.0929 -0.0757 0.2483 0.174 Uiso 1 1 calc R
H10H H 0.0417 -0.0310 0.2468 0.174 Uiso 1 1 calc R
C105 C 0.1750(6) 0.0293(5) 0.3430(5) 0.080(3) Uani 1 1 d .
C106 C 0.1546(7) 0.0093(6) 0.3998(5) 0.088(3) Uani 1 1 d .
H10I H 0.1100 -0.0248 0.4049 0.106 Uiso 1 1 calc R
C107 C 0.1726(8) 0.0129(7) 0.5015(5) 0.111(4) Uani 1 1 d .
H10J H 0.2183 0.0070 0.5208 0.134 Uiso 1 1 calc R
H10K H 0.1319 -0.0270 0.4964 0.134 Uiso 1 1 calc R
C108 C 0.1409(8) 0.0551(6) 0.5401(6) 0.097(4) Uani 1 1 d .
C109 C 0.1743(8) 0.0744(7) 0.5940(6) 0.112(4) Uani 1 1 d .
H10L H 0.2155 0.0612 0.6074 0.135 Uiso 1 1 calc R
C110 C 0.1459(12) 0.1142(8) 0.6289(7) 0.129(5) Uani 1 1 d .
H11B H 0.1699 0.1279 0.6652 0.155 Uiso 1 1 calc R
C111 C 0.0844(11) 0.1338(8) 0.6120(7) 0.121(5) Uani 1 1 d .
C112 C 0.0523(8) 0.1139(7) 0.5581(7) 0.126(5) Uani 1 1 d .
H11C H 0.0109 0.1271 0.5450 0.151 Uiso 1 1 calc R
C113 C 0.0792(8) 0.0742(7) 0.5215(6) 0.106(4) Uani 1 1 d .
H11D H 0.0555 0.0610 0.4850 0.127 Uiso 1 1 calc R
C114 C 0.0968(18) 0.2039(12) 0.6947(11) 0.258(15) Uani 1 1 d .
H11E H 0.0698 0.2303 0.7125 0.387 Uiso 1 1 calc R
H11F H 0.1497 0.2282 0.6847 0.387 Uiso 1 1 calc R
H11G H 0.0998 0.1737 0.7215 0.387 Uiso 1 1 calc R
C115 C 0.0887(6) 0.0991(6) 0.1679(5) 0.085(3) Uani 1 1 d .
H11H H 0.0948 0.1051 0.2081 0.102 Uiso 1 1 calc R
C116 C 0.1040(7) 0.0709(6) 0.0780(5) 0.092(4) Uani 1 1 d .
C117 C 0.1365(8) 0.0444(6) 0.0278(5) 0.104(4) Uani 1 1 d .
H11I H 0.1120 0.0508 -0.0075 0.156 Uiso 1 1 calc R
H11J H 0.1256 0.0009 0.0320 0.156 Uiso 1 1 calc R
H11K H 0.1930 0.0641 0.0265 0.156 Uiso 1 1 calc R
C118 C 0.0497(6) 0.1009(5) 0.0817(4) 0.074(3) Uani 1 1 d .
C119 C -0.0033(7) 0.1137(6) 0.0396(5) 0.095(4) Uani 1 1 d .
H11L H 0.0027 0.1054 0.0002 0.114 Uiso 1 1 calc R
C120 C -0.1077(9) 0.1452(7) 0.0108(6) 0.121(5) Uani 1 1 d .
H12B H -0.1626 0.1253 0.0210 0.145 Uiso 1 1 calc R
H12C H -0.0982 0.1252 -0.0253 0.145 Uiso 1 1 calc R
C121 C -0.0968(7) 0.2107(5) 0.0007(5) 0.119(5) Uani 1 1 d G
C122 C -0.0200(6) 0.2494(6) -0.0081(5) 0.145(6) Uani 1 1 d G
H12D H 0.0227 0.2340 -0.0070 0.174 Uiso 1 1 calc R
C123 C -0.0070(7) 0.3112(6) -0.0187(5) 0.161(7) Uani 1 1 d G
H12E H 0.0444 0.3371 -0.0246 0.194 Uiso 1 1 calc R
C124 C -0.0708(10) 0.3342(5) -0.0204(6) 0.172(8) Uani 1 1 d G
C125 C -0.1476(9) 0.2955(8) -0.0115(6) 0.206(11) Uani 1 1 d G
H12F H -0.1903 0.3109 -0.0126 0.247 Uiso 1 1 calc R
C126 C -0.1606(6) 0.2337(7) -0.0010(5) 0.176(8) Uani 1 1 d G
H12G H -0.2120 0.2078 0.0049 0.211 Uiso 1 1 calc R
C127 C -0.0998(17) 0.4256(17) -0.0273(15) 0.34(2) Uani 1 1 d D
H12H H -0.0791 0.4684 -0.0356 0.516 Uiso 1 1 calc R
H12I H -0.1205 0.4219 0.0113 0.516 Uiso 1 1 calc R
H12J H -0.1417 0.4048 -0.0548 0.516 Uiso 1 1 calc R
C128 C 0.0936(7) 0.2780(6) 0.1232(4) 0.079(3) Uani 1 1 d .
H12K H 0.1346 0.2609 0.1196 0.094 Uiso 1 1 calc R
C129 C 0.0289(7) 0.3455(6) 0.1258(5) 0.089(3) Uani 1 1 d .
C130 C 0.0151(9) 0.4072(7) 0.1252(7) 0.131(5) Uani 1 1 d .
H13D H 0.0629 0.4380 0.1139 0.196 Uiso 1 1 calc R
H13E H 0.0007 0.4182 0.1634 0.196 Uiso 1 1 calc R
H13F H -0.0272 0.4048 0.0980 0.196 Uiso 1 1 calc R
C131 C -0.1066(7) 0.2606(7) 0.1453(5) 0.095(4) Uani 1 1 d .
H13G H -0.1382 0.2863 0.1467 0.114 Uiso 1 1 calc R
C132 C -0.2228(6) 0.1802(6) 0.1502(6) 0.098(4) Uani 1 1 d .
H13H H -0.2420 0.1489 0.1190 0.118 Uiso 1 1 calc R
H13I H -0.2441 0.2135 0.1432 0.118 Uiso 1 1 calc R
C133 C -0.2544(8) 0.1525(7) 0.2075(7) 0.098(4) Uani 1 1 d .
C134 C -0.2185(8) 0.1778(8) 0.2605(7) 0.120(5) Uani 1 1 d .
H13J H -0.1732 0.2123 0.2611 0.144 Uiso 1 1 calc R
C135 C -0.2485(10) 0.1530(10) 0.3128(7) 0.146(6) Uani 1 1 d .
H13K H -0.2214 0.1675 0.3479 0.175 Uiso 1 1 calc R
C136 C -0.3194(13) 0.1063(14) 0.3106(11) 0.171(9) Uani 1 1 d .
C137 C -0.3568(13) 0.0831(10) 0.2558(13) 0.178(8) Uani 1 1 d .
H13L H -0.4050 0.0512 0.2546 0.213 Uiso 1 1 calc R
C138 C -0.3245(10) 0.1059(9) 0.2059(8) 0.135(5) Uani 1 1 d .
H13M H -0.3499 0.0900 0.1705 0.162 Uiso 1 1 calc R
C139 C -0.3255(14) 0.0882(16) 0.4115(10) 0.283(19) Uani 1 1 d D
H13N H -0.3628 0.0669 0.4396 0.424 Uiso 1 1 calc R
H13O H -0.3084 0.1317 0.4213 0.424 Uiso 1 1 calc R
H13P H -0.2803 0.0736 0.4114 0.424 Uiso 1 1 calc R
C140 C -0.0029(6) 0.2050(5) 0.2782(5) 0.073(3) Uani 1 1 d .
H14B H 0.0275 0.2453 0.2714 0.087 Uiso 1 1 calc R
C141 C -0.0564(7) 0.1247(6) 0.3211(5) 0.087(3) Uani 1 1 d .
C142 C -0.0818(9) 0.0787(6) 0.3682(6) 0.126(5) Uani 1 1 d .
H14C H -0.1122 0.0391 0.3511 0.189 Uiso 1 1 calc R
H14D H -0.1139 0.0925 0.3958 0.189 Uiso 1 1 calc R
H14E H -0.0354 0.0753 0.3878 0.189 Uiso 1 1 calc R
C143 C -0.0735(6) 0.1112(6) 0.2632(5) 0.084(3) Uani 1 1 d .
C144 C -0.1196(6) 0.0622(6) 0.2235(6) 0.087(3) Uani 1 1 d .
H14F H -0.1450 0.0232 0.2368 0.104 Uiso 1 1 calc R
C145 C -0.1755(8) 0.0178(6) 0.1310(6) 0.114(4) Uani 1 1 d .
H14G H -0.1651 0.0278 0.0907 0.137 Uiso 1 1 calc R
H14H H -0.2313 0.0124 0.1376 0.137 Uiso 1 1 calc R
C146 C -0.1605(7) -0.0437(5) 0.1404(4) 0.097(4) Uani 1 1 d G
C147 C -0.0840(5) -0.0478(6) 0.1355(4) 0.122(5) Uani 1 1 d G
H14I H -0.0417 -0.0130 0.1278 0.147 Uiso 1 1 calc R
C148 C -0.0710(7) -0.1039(8) 0.1421(4) 0.142(7) Uani 1 1 d G
H14J H -0.0198 -0.1067 0.1389 0.171 Uiso 1 1 calc R
C149 C -0.1343(11) -0.1560(6) 0.1536(5) 0.162(8) Uani 1 1 d G
C150 C -0.2107(8) -0.1519(5) 0.1585(5) 0.167(7) Uani 1 1 d G
H15A H -0.2531 -0.1867 0.1662 0.200 Uiso 1 1 calc R
C151 C -0.2238(5) -0.0957(6) 0.1519(5) 0.139(6) Uani 1 1 d G
H15B H -0.2749 -0.0930 0.1551 0.166 Uiso 1 1 calc R
C152 C -0.0528(15) -0.2188(12) 0.1562(12) 0.271(16) Uani 1 1 d D
H15C H -0.0549 -0.2601 0.1643 0.407 Uiso 1 1 calc R
H15D H -0.0151 -0.1900 0.1822 0.407 Uiso 1 1 calc R
H15E H -0.0368 -0.2109 0.1168 0.407 Uiso 1 1 calc R
C153 C 0.110(3) -0.2260(14) 0.3359(18) 0.43(3) Uani 1 1 d .
H15F H 0.0739 -0.2561 0.3101 0.650 Uiso 1 1 calc R
H15G H 0.0808 -0.2087 0.3628 0.650 Uiso 1 1 calc R
H15H H 0.1421 -0.2453 0.3569 0.650 Uiso 1 1 calc R
C154 C -0.0217(7) 0.2861(5) 0.1392(5) 0.083(3) Uani 1 1 d .
C155 C 0.5266(6) 0.3725(6) 0.1582(4) 0.083(3) Uani 1 1 d .
C156 C 0.3153(7) 0.2787(5) 0.0210(5) 0.084(3) Uani 1 1 d .
N1 N 0.3397(5) 0.4345(4) 0.3592(4) 0.077(2) Uani 1 1 d .
N2 N 0.4376(5) 0.3922(4) 0.3650(4) 0.081(2) Uani 1 1 d .
N3 N 0.2772(6) 0.4949(5) 0.4388(4) 0.102(3) Uani 1 1 d .
N4 N 0.1599(5) 0.4001(4) 0.3582(4) 0.081(2) Uani 1 1 d .
N5 N 0.0630(5) 0.3138(4) 0.3803(3) 0.072(2) Uani 1 1 d .
N6 N 0.1614(7) 0.5148(6) 0.3372(5) 0.118(4) Uani 1 1 d .
N7 N 0.2535(5) 0.4631(4) 0.2567(4) 0.083(2) Uani 1 1 d .
N8 N 0.2513(6) 0.4380(4) 0.1635(4) 0.085(3) Uani 1 1 d .
N9 N 0.3533(6) 0.5560(4) 0.3239(4) 0.096(3) Uani 1 1 d .
N10 N 0.3546(5) 0.2978(4) 0.0740(4) 0.072(2) Uani 1 1 d .
N11 N 0.2616(5) 0.3436(5) 0.0663(4) 0.087(3) Uani 1 1 d .
N12 N 0.4089(5) 0.2285(4) -0.0048(4) 0.084(3) Uani 1 1 d .
N13 N 0.4809(5) 0.3101(4) 0.1612(4) 0.074(2) Uani 1 1 d .
N14 N 0.5101(5) 0.3562(5) 0.2501(3) 0.080(3) Uani 1 1 d .
N15 N 0.5273(5) 0.3510(5) 0.0568(4) 0.088(3) Uani 1 1 d .
N16 N 0.3858(5) 0.1839(4) 0.1160(3) 0.075(2) Uani 1 1 d .
N17 N 0.3068(5) 0.0946(5) 0.1489(3) 0.084(3) Uani 1 1 d .
N18 N 0.5383(5) 0.2225(5) 0.0859(4) 0.091(3) Uani 1 1 d .
N19 N -0.0370(5) 0.1670(5) 0.2372(4) 0.077(2) Uani 1 1 d .
N20 N -0.0128(5) 0.1840(4) 0.3321(4) 0.081(2) Uani 1 1 d .
N21 N -0.1253(5) 0.0726(5) 0.1699(4) 0.089(3) Uani 1 1 d .
N22 N 0.0208(5) 0.2467(4) 0.1355(3) 0.074(2) Uani 1 1 d .
N23 N 0.1031(5) 0.3394(5) 0.1161(4) 0.088(3) Uani 1 1 d .
N24 N -0.1377(5) 0.2035(5) 0.1486(4) 0.082(2) Uani 1 1 d .
N25 N 0.0409(5) 0.1195(4) 0.1375(4) 0.083(2) Uani 1 1 d .
N26 N 0.1296(5) 0.0679(4) 0.1343(4) 0.081(2) Uani 1 1 d .
N27 N -0.0572(6) 0.1358(5) 0.0550(4) 0.090(3) Uani 1 1 d .
N28 N 0.3781(4) 0.1896(4) 0.3863(3) 0.070(2) Uani 1 1 d .
N29 N 0.4704(5) 0.2715(5) 0.3522(3) 0.080(2) Uani 1 1 d .
N30 N 0.3844(6) 0.0797(5) 0.4136(4) 0.093(3) Uani 1 1 d .
N31 N 0.2091(4) 0.1679(4) 0.4253(4) 0.076(2) Uani 1 1 d .
N32 N 0.1148(5) 0.2123(4) 0.4300(4) 0.074(2) Uani 1 1 d .
N33 N 0.3171(5) 0.1603(4) 0.5053(4) 0.080(2) Uani 1 1 d .
N34 N 0.2438(5) 0.0795(4) 0.3394(3) 0.070(2) Uani 1 1 d .
N35 N 0.1987(6) 0.0424(5) 0.2506(4) 0.084(3) Uani 1 1 d .
N36 N 0.1963(6) 0.0373(4) 0.4440(4) 0.083(2) Uani 1 1 d .
Ni1 Ni 0.25558(11) 0.47713(9) 0.34588(8) 0.0871(6) Uani 1 1 d .
Ni2 Ni 0.52205(9) 0.35911(10) 0.33647(7) 0.0843(6) Uani 1 1 d .
Ni3 Ni 0.44938(10) 0.26535(9) 0.08199(7) 0.0808(5) Uani 1 1 d .
Ni4 Ni 0.20103(11) 0.40078(9) 0.08655(8) 0.0892(6) Uani 1 1 d .
Ni5 Ni -0.04955(10) 0.15856(9) 0.14774(7) 0.0801(5) Uani 1 1 d .
Ni6 Ni 0.20587(10) 0.02943(9) 0.16479(7) 0.0829(5) Uani 1 1 d .
Ni7 Ni 0.28853(9) 0.11805(9) 0.41917(7) 0.0783(5) Uani 1 1 d .
Ni8 Ni 0.01645(9) 0.23022(9) 0.40719(7) 0.0774(5) Uani 1 1 d .
O1 O -0.0631(8) 0.4140(7) 0.5575(9) 0.263(5) Uani 1 1 d D
O2 O -0.0968(14) 0.6151(11) 0.1983(14) 0.390(18) Uani 1 1 d D
O3 O 0.7363(8) 0.6477(7) 0.3466(6) 0.185(6) Uani 1 1 d .
O4 O 0.3701(9) -0.0644(7) -0.0393(7) 0.181(6) Uani 1 1 d D
O5 O 0.3152(9) 0.4040(7) -0.1462(6) 0.164(5) Uani 1 1 d D
O6 O 0.8207(8) 0.4458(7) 0.2049(7) 0.174(5) Uani 1 1 d .
O7 O -0.1275(10) -0.2124(7) 0.1638(7) 0.190(6) Uani 1 1 d D
O8 O -0.3609(9) 0.0773(9) 0.3580(8) 0.235(8) Uani 1 1 d D
O9 O -0.0405(9) 0.3996(8) -0.0314(8) 0.215(6) Uani 1 1 d D
O10 O 0.6971(11) 0.2456(19) 0.5011(13) 0.42(2) Uani 1 1 d D
O11 O 0.1610(10) -0.1778(7) 0.3029(7) 0.175(5) Uani 1 1 d .
O12 O 0.0546(9) 0.1738(6) 0.6441(6) 0.179(5) Uani 1 1 d .

loop_
_atom_site_aniso_label
_atom_site_aniso_U_11
_atom_site_aniso_U_22
_atom_site_aniso_U_33
_atom_site_aniso_U_23
_atom_site_aniso_U_13
_atom_site_aniso_U_12
Br1 0.0997(12) 0.237(2) 0.1308(15) 0.0074(15) -0.0345(10) -0.0122(13)
Br2 0.204(2) 0.1747(19) 0.1454(17) 0.0455(14) -0.0127(14) 0.0830(17)
Br3 0.2103(19) 0.1207(13) 0.1165(13) -0.0273(10) -0.0144(12) 0.0658(13)
Br4 0.1142(11) 0.1917(18) 0.1269(13) 0.0213(12) 0.0429(10) 0.0456(12)
C1 0.070(6) 0.110(9) 0.059(7) -0.008(6) -0.012(5) 0.022(7)
C2 0.091(8) 0.087(8) 0.051(7) -0.019(6) -0.010(6) -0.015(7)
C3 0.150(12) 0.152(13) 0.060(8) -0.018(8) -0.030(8) 0.055(10)
C4 0.070(6) 0.087(8) 0.077(9) -0.008(6) -0.003(6) 0.011(6)
C5 0.103(9) 0.109(10) 0.069(8) -0.017(7) 0.007(7) 0.017(8)
C6 0.176(14) 0.094(10) 0.112(10) -0.029(8) 0.020(10) 0.041(10)
C7 0.189(7) 0.195(8) 0.369(12) -0.079(8) 0.118(7) 0.021(6)
C8 0.189(7) 0.195(8) 0.369(12) -0.079(8) 0.118(7) 0.021(6)
C9 0.189(7) 0.195(8) 0.369(12) -0.079(8) 0.118(7) 0.021(6)
C10 0.189(7) 0.195(8) 0.369(12) -0.079(8) 0.118(7) 0.021(6)
C11 0.189(7) 0.195(8) 0.369(12) -0.079(8) 0.118(7) 0.021(6)
C12 0.189(7) 0.195(8) 0.369(12) -0.079(8) 0.118(7) 0.021(6)
C13 0.189(7) 0.195(8) 0.369(12) -0.079(8) 0.118(7) 0.021(6)
C14 0.075(7) 0.106(9) 0.062(6) 0.006(6) -0.004(5) 0.037(7)
C15 0.071(7) 0.109(9) 0.099(9) -0.004(7) -0.003(6) 0.036(7)
C16 0.072(7) 0.133(11) 0.098(9) 0.015(8) 0.013(6) 0.044(8)
C17 0.171(15) 0.154(15) 0.151(14) 0.043(12) 0.042(12) 0.126(14)
C18 0.141(14) 0.116(13) 0.35(3) 0.028(16) -0.011(16) 0.078(12)
C19 0.188(8) 0.166(8) 0.282(14) 0.032(9) -0.030(9) 0.087(7)
C20 0.188(8) 0.166(8) 0.282(14) 0.032(9) -0.030(9) 0.087(7)
C21 0.188(8) 0.166(8) 0.282(14) 0.032(9) -0.030(9) 0.087(7)
C22 0.188(8) 0.166(8) 0.282(14) 0.032(9) -0.030(9) 0.087(7)
C23 0.188(8) 0.166(8) 0.282(14) 0.032(9) -0.030(9) 0.087(7)
C24 0.188(8) 0.166(8) 0.282(14) 0.032(9) -0.030(9) 0.087(7)
C25 0.189(7) 0.195(8) 0.369(12) -0.079(8) 0.118(7) 0.021(6)
C26 0.070(7) 0.129(11) 0.182(15) 0.025(10) -0.004(8) 0.042(8)
C27 0.072(6) 0.089(8) 0.058(7) -0.006(6) -0.015(6) 0.008(6)
C28 0.087(8) 0.105(9) 0.057(7) 0.004(6) -0.011(6) 0.009(7)
C29 0.100(9) 0.156(14) 0.105(10) 0.020(9) 0.011(8) -0.035(9)
C30 0.065(7) 0.095(9) 0.092(9) -0.010(7) -0.008(6) 0.009(6)
C31 0.089(8) 0.096(9) 0.106(11) 0.031(8) 0.004(8) 0.015(7)
C32 0.095(9) 0.117(11) 0.122(11) -0.060(9) 0.002(8) -0.007(8)
C33 0.138(13) 0.071(9) 0.108(10) -0.031(8) 0.008(9) -0.013(10)
C34 0.120(12) 0.104(12) 0.091(9) -0.011(8) 0.006(8) -0.019(10)
C35 0.123(13) 0.156(16) 0.097(10) -0.039(10) -0.025(9) 0.030(13)
C36 0.097(13) 0.132(15) 0.139(14) -0.051(12) -0.010(10) -0.042(13)
C37 0.151(19) 0.125(16) 0.21(2) -0.038(16) 0.027(15) -0.011(15)
C38 0.143(15) 0.105(13) 0.138(13) -0.023(10) 0.003(11) -0.028(12)
C39 0.107(14) 0.36(4) 0.21(2) -0.06(3) -0.023(14) 0.07(2)
C40 0.076(7) 0.130(10) 0.053(7) -0.001(7) -0.008(5) 0.034(7)
C41 0.090(8) 0.085(8) 0.063(7) 0.000(6) -0.018(6) 0.004(7)
C42 0.140(11) 0.117(11) 0.089(10) -0.017(8) -0.052(8) 0.046(9)
C43 0.097(8) 0.099(9) 0.052(6) -0.010(6) -0.009(6) 0.016(7)
C44 0.111(9) 0.113(11) 0.080(8) -0.012(7) 0.017(7) 0.035(8)
C45 0.089(8) 0.105(10) 0.077(7) -0.018(7) 0.001(6) 0.028(7)
C46 0.139(12) 0.144(14) 0.097(10) -0.029(10) 0.013(9) 0.060(11)
C47 0.168(14) 0.099(11) 0.125(12) -0.019(9) 0.013(10) 0.052(10)
C48 0.120(12) 0.140(16) 0.143(14) -0.041(12) -0.001(10) 0.050(11)
C49 0.21(2) 0.16(2) 0.34(4) -0.04(2) 0.11(2) 0.09(2)
C50 0.165(17) 0.23(3) 0.191(19) 0.001(19) 0.097(15) 0.068(18)
C51 0.31(3) 0.18(2) 0.18(2) 0.007(19) 0.05(2) 0.06(2)
C52 0.051(5) 0.106(9) 0.055(7) -0.003(6) -0.009(5) 0.016(6)
C53 0.079(7) 0.138(11) 0.054(7) 0.003(8) 0.001(6) 0.033(8)
C54 0.154(13) 0.099(10) 0.080(9) -0.017(7) -0.014(8) 0.001(9)
C55 0.070(6) 0.075(7) 0.088(8) 0.005(6) 0.000(6) -0.002(6)
C56 0.099(9) 0.137(12) 0.076(9) -0.009(8) 0.010(8) 0.000(9)
C57 0.100(9) 0.097(9) 0.073(9) 0.015(7) 0.016(8) 0.005(8)
C58 0.102(10) 0.145(13) 0.077(10) 0.009(9) 0.016(8) 0.016(9)
C59 0.123(12) 0.166(16) 0.087(11) 0.013(10) 0.018(10) 0.024(12)
C60 0.111(11) 0.118(12) 0.079(12) 0.036(9) -0.029(10) -0.032(10)
C61 0.150(13) 0.128(12) 0.061(10) 0.019(9) -0.018(9) 0.025(10)
C62 0.121(11) 0.114(11) 0.061(9) 0.002(7) 0.011(8) -0.013(9)
C63 0.19(2) 0.27(3) 0.20(3) 0.06(2) -0.03(2) 0.07(2)
C64 0.084(7) 0.109(9) 0.045(6) 0.008(6) -0.005(5) 0.033(7)
C65 0.080(7) 0.128(11) 0.065(7) 0.001(7) 0.006(6) 0.021(8)
C66 0.119(10) 0.154(13) 0.136(12) 0.059(10) 0.015(8) 0.080(10)
C67 0.079(7) 0.114(10) 0.081(7) -0.012(7) 0.010(6) 0.042(7)
C68 0.085(8) 0.140(12) 0.085(9) -0.015(9) -0.001(6) 0.054(9)
C69 0.102(8) 0.119(11) 0.102(9) 0.023(8) 0.039(7) 0.049(8)
C70 0.081(8) 0.134(12) 0.103(10) -0.001(9) 0.023(8) 0.041(9)
C71 0.071(9) 0.176(16) 0.126(13) 0.016(12) 0.012(9) 0.012(10)
C72 0.090(12) 0.22(2) 0.17(2) 0.066(17) 0.022(12) 0.023(14)
C73 0.084(11) 0.153(17) 0.18(2) 0.023(16) 0.020(12) 0.010(11)
C74 0.076(9) 0.183(17) 0.116(11) -0.039(12) -0.009(9) 0.015(10)
C75 0.072(8) 0.131(12) 0.151(14) 0.010(11) 0.027(9) 0.037(9)
C76 0.18(2) 0.22(2) 0.15(2) 0.011(17) -0.046(16) -0.011(17)
C77 0.085(7) 0.094(8) 0.054(6) 0.016(6) -0.004(5) 0.035(6)
C78 0.054(6) 0.137(11) 0.099(9) 0.024(8) 0.013(6) 0.021(7)
C79 0.094(9) 0.196(16) 0.156(13) 0.047(12) 0.045(9) 0.071(10)
C80 0.102(9) 0.135(12) 0.090(8) -0.011(8) -0.017(7) 0.081(10)
C81 0.072(8) 0.207(18) 0.094(9) -0.029(10) -0.016(7) 0.070(10)
C82 0.155(13) 0.146(14) 0.110(11) 0.010(11) -0.011(10) 0.078(12)
C83 0.151(14) 0.137(14) 0.106(13) 0.028(11) 0.017(11) 0.086(12)
C84 0.141(15) 0.177(19) 0.143(16) 0.053(16) 0.032(14) 0.077(14)
C85 0.163(18) 0.142(16) 0.150(19) 0.087(14) 0.067(15) 0.061(14)
C86 0.151(16) 0.119(15) 0.17(2) 0.013(16) 0.028(16) 0.044(13)
C87 0.176(17) 0.159(17) 0.134(15) 0.017(15) 0.028(14) 0.083(15)
C88 0.161(15) 0.126(14) 0.109(14) 0.032(11) 0.005(11) 0.053(12)
C89 0.073(6) 0.105(8) 0.067(7) 0.007(6) 0.002(5) 0.037(6)
C90 0.072(6) 0.081(7) 0.052(6) -0.005(5) -0.003(5) 0.012(6)
C91 0.106(9) 0.128(11) 0.094(9) -0.011(8) -0.002(7) 0.047(8)
C92 0.060(6) 0.092(8) 0.063(7) -0.005(6) -0.005(5) 0.016(6)
C93 0.070(6) 0.092(8) 0.063(7) 0.008(6) -0.018(5) 0.012(6)
C94 0.106(9) 0.121(10) 0.089(9) 0.024(8) -0.024(7) 0.041(8)
C95 0.095(4) 0.251(11) 0.158(7) 0.042(6) -0.004(4) 0.067(6)
C96 0.095(4) 0.251(11) 0.158(7) 0.042(6) -0.004(4) 0.067(6)
C97 0.095(4) 0.251(11) 0.158(7) 0.042(6) -0.004(4) 0.067(6)
C98 0.095(4) 0.251(11) 0.158(7) 0.042(6) -0.004(4) 0.067(6)
C99 0.095(4) 0.251(11) 0.158(7) 0.042(6) -0.004(4) 0.067(6)
C100 0.095(4) 0.251(11) 0.158(7) 0.042(6) -0.004(4) 0.067(6)
C101 0.19(3) 0.25(3) 0.46(7) 0.13(4) -0.11(3) -0.02(2)
C102 0.072(7) 0.087(8) 0.070(7) -0.008(6) -0.003(6) 0.019(6)
C103 0.085(8) 0.089(8) 0.089(9) -0.007(7) 0.001(7) 0.030(7)
C104 0.111(10) 0.126(11) 0.092(9) -0.006(8) -0.006(8) 0.012(9)
C105 0.073(7) 0.092(8) 0.072(8) -0.014(6) -0.006(6) 0.025(7)
C106 0.097(8) 0.097(9) 0.073(8) 0.004(7) 0.014(7) 0.033(7)
C107 0.135(11) 0.131(11) 0.082(9) 0.027(8) -0.004(8) 0.060(9)
C108 0.109(9) 0.092(9) 0.070(9) 0.014(7) 0.011(7) 0.001(8)
C109 0.118(10) 0.142(13) 0.076(10) 0.007(9) 0.009(8) 0.039(9)
C110 0.150(15) 0.115(12) 0.096(12) 0.011(9) -0.008(11) 0.001(12)
C111 0.137(13) 0.126(13) 0.080(11) -0.020(9) 0.018(10) 0.016(11)
C112 0.100(9) 0.143(13) 0.125(13) 0.009(11) 0.032(9) 0.024(9)
C113 0.111(9) 0.122(11) 0.087(9) 0.023(8) 0.014(8) 0.038(9)
C114 0.35(4) 0.25(3) 0.17(2) -0.04(2) 0.09(2) 0.10(3)
C115 0.069(6) 0.113(9) 0.065(7) -0.012(7) -0.012(5) 0.021(7)
C116 0.096(8) 0.095(9) 0.071(9) -0.014(6) 0.009(6) 0.011(7)
C117 0.121(9) 0.120(10) 0.074(8) -0.002(7) -0.009(7) 0.045(8)
C118 0.064(6) 0.103(8) 0.050(7) 0.003(6) -0.022(5) 0.017(6)
C119 0.093(8) 0.098(9) 0.074(8) -0.007(7) 0.003(7) 0.003(8)
C120 0.131(11) 0.133(13) 0.101(11) -0.025(9) -0.054(9) 0.050(10)
C121 0.108(10) 0.175(16) 0.100(10) -0.036(10) -0.044(8) 0.087(11)
C122 0.153(15) 0.163(16) 0.150(15) 0.034(13) -0.003(11) 0.092(14)
C123 0.200(18) 0.176(18) 0.149(16) 0.024(14) -0.028(13) 0.116(16)
C124 0.27(3) 0.148(18) 0.141(16) -0.003(13) -0.015(17) 0.13(2)
C125 0.23(2) 0.24(3) 0.23(2) 0.08(2) 0.066(19) 0.18(2)
C126 0.187(18) 0.24(2) 0.151(16) 0.044(16) 0.004(13) 0.129(18)
C127 0.30(3) 0.50(6) 0.37(4) 0.18(4) 0.15(3) 0.31(4)
C128 0.088(8) 0.092(8) 0.066(7) 0.003(6) -0.013(5) 0.043(7)
C129 0.087(8) 0.105(10) 0.085(8) -0.013(7) -0.020(6) 0.045(8)
C130 0.130(11) 0.130(12) 0.140(13) -0.004(10) -0.017(9) 0.055(10)
C131 0.069(7) 0.128(12) 0.084(8) -0.016(8) -0.012(6) 0.031(8)
C132 0.066(7) 0.102(9) 0.115(10) -0.003(8) -0.018(6) 0.011(7)
C133 0.076(8) 0.112(10) 0.113(12) 0.011(9) -0.007(8) 0.039(8)
C134 0.078(8) 0.172(15) 0.110(11) 0.018(11) 0.005(9) 0.039(9)
C135 0.100(11) 0.22(2) 0.124(13) 0.029(13) 0.007(10) 0.060(13)
C136 0.122(15) 0.26(3) 0.150(18) 0.093(19) 0.018(14) 0.079(17)
C137 0.135(16) 0.17(2) 0.20(2) 0.019(18) 0.027(18) 0.016(14)
C138 0.095(11) 0.162(16) 0.128(14) 0.004(12) -0.012(10) 0.015(11)
C139 0.20(2) 0.53(6) 0.14(2) 0.09(3) -0.035(17) 0.13(3)
C140 0.059(6) 0.096(8) 0.060(7) -0.004(7) -0.009(5) 0.021(6)
C141 0.082(7) 0.119(10) 0.062(8) 0.014(7) -0.008(6) 0.032(8)
C142 0.151(13) 0.105(10) 0.083(9) 0.012(8) -0.014(8) -0.015(9)
C143 0.066(7) 0.086(8) 0.087(9) 0.013(7) 0.008(6) 0.004(6)
C144 0.065(7) 0.086(8) 0.091(9) 0.018(7) -0.010(6) -0.005(6)
C145 0.115(10) 0.111(11) 0.095(10) -0.035(9) -0.042(8) 0.011(9)
C146 0.079(8) 0.098(10) 0.094(9) -0.024(7) -0.017(6) 0.005(8)
C147 0.132(13) 0.130(13) 0.098(10) -0.022(9) -0.015(8) 0.037(11)
C148 0.119(13) 0.191(19) 0.112(12) -0.064(13) -0.044(10) 0.052(14)
C149 0.172(19) 0.20(2) 0.119(14) -0.080(15) -0.113(14) 0.078(18)
C150 0.166(19) 0.134(17) 0.183(19) -0.041(14) -0.043(14) 0.030(14)
C151 0.092(10) 0.137(14) 0.164(15) -0.062(12) -0.041(10) 0.014(11)
C152 0.44(5) 0.18(2) 0.21(3) -0.07(2) -0.01(3) 0.15(3)
C153 0.65(9) 0.16(3) 0.36(5) 0.02(3) 0.07(5) -0.06(4)
C154 0.087(8) 0.073(7) 0.082(8) 0.005(6) -0.005(6) 0.015(7)
C155 0.063(6) 0.120(10) 0.059(7) -0.006(6) -0.004(5) 0.022(7)
C156 0.080(7) 0.090(8) 0.080(9) -0.001(6) -0.002(6) 0.025(7)
N1 0.065(5) 0.093(6) 0.064(6) -0.005(5) -0.006(4) 0.016(5)
N2 0.077(5) 0.087(6) 0.071(6) -0.014(5) -0.005(5) 0.016(5)
N3 0.104(7) 0.107(8) 0.087(7) -0.022(6) 0.006(6) 0.025(7)
N4 0.093(6) 0.091(7) 0.067(5) 0.005(5) 0.006(4) 0.038(5)
N5 0.079(5) 0.074(5) 0.069(5) 0.005(4) -0.004(4) 0.035(5)
N6 0.104(8) 0.112(9) 0.138(10) 0.011(7) 0.035(7) 0.034(7)
N7 0.076(6) 0.091(6) 0.077(6) -0.003(5) -0.001(5) 0.020(5)
N8 0.087(6) 0.087(7) 0.070(6) 0.004(5) -0.009(5) 0.012(6)
N9 0.113(7) 0.082(7) 0.080(7) 0.002(5) 0.004(6) 0.013(6)
N10 0.065(5) 0.079(6) 0.064(6) 0.007(4) -0.007(4) 0.012(5)
N11 0.080(6) 0.104(7) 0.073(6) -0.002(5) -0.013(5) 0.026(5)
N12 0.086(6) 0.097(7) 0.063(5) -0.005(5) 0.011(5) 0.023(5)
N13 0.062(5) 0.084(6) 0.065(6) 0.000(4) 0.003(4) 0.007(5)
N14 0.067(5) 0.125(8) 0.045(5) -0.010(6) -0.013(4) 0.026(5)
N15 0.080(6) 0.107(7) 0.061(5) -0.007(5) -0.004(4) 0.010(5)
N16 0.071(5) 0.081(6) 0.070(5) -0.017(4) 0.002(4) 0.024(5)
N17 0.088(6) 0.115(8) 0.055(5) 0.015(5) 0.011(4) 0.039(6)
N18 0.082(6) 0.114(8) 0.084(7) 0.019(6) 0.017(5) 0.038(6)
N19 0.060(5) 0.108(7) 0.052(5) -0.021(5) -0.019(4) 0.017(5)
N20 0.065(5) 0.083(7) 0.075(7) -0.015(5) -0.020(5) -0.002(5)
N21 0.093(6) 0.102(7) 0.073(7) 0.017(6) -0.008(5) 0.030(6)
N22 0.068(5) 0.092(6) 0.065(5) 0.002(5) -0.011(4) 0.028(5)
N23 0.089(6) 0.104(8) 0.075(6) 0.005(5) -0.014(5) 0.034(6)
N24 0.066(6) 0.079(6) 0.094(7) 0.009(5) -0.015(5) 0.011(5)
N25 0.079(6) 0.096(7) 0.070(6) -0.009(5) -0.018(5) 0.023(5)
N26 0.074(5) 0.093(7) 0.065(6) -0.013(5) -0.007(4) 0.015(5)
N27 0.092(6) 0.104(7) 0.069(6) -0.007(5) -0.037(5) 0.026(6)
N28 0.067(5) 0.084(6) 0.062(5) 0.009(4) -0.006(4) 0.029(5)
N29 0.062(5) 0.119(7) 0.060(5) 0.022(5) 0.006(4) 0.028(5)
N30 0.102(7) 0.103(7) 0.098(7) 0.021(6) 0.004(5) 0.068(6)
N31 0.064(5) 0.101(7) 0.065(6) -0.011(5) -0.014(4) 0.029(5)
N32 0.076(5) 0.090(6) 0.062(6) 0.005(5) -0.015(4) 0.035(5)
N33 0.070(5) 0.099(7) 0.072(6) 0.007(5) -0.012(4) 0.029(5)
N34 0.074(5) 0.082(6) 0.054(5) -0.006(4) -0.004(4) 0.027(5)
N35 0.088(6) 0.104(7) 0.065(6) -0.003(5) -0.002(5) 0.035(6)
N36 0.111(7) 0.082(6) 0.068(6) 0.019(5) 0.000(5) 0.045(6)
Ni1 0.0846(12) 0.0936(13) 0.0782(12) -0.0082(10) 0.0041(9) 0.0231(10)
Ni2 0.0644(10) 0.1150(15) 0.0633(11) -0.0020(10) -0.0068(8) 0.0150(10)
Ni3 0.0723(10) 0.1066(14) 0.0617(10) -0.0045(9) 0.0039(8) 0.0270(10)
Ni4 0.0905(12) 0.1020(14) 0.0753(12) 0.0036(10) -0.0105(9) 0.0310(11)
Ni5 0.0744(11) 0.0959(13) 0.0666(11) -0.0048(9) -0.0149(8) 0.0235(10)
Ni6 0.0891(12) 0.0925(13) 0.0679(11) -0.0079(9) -0.0018(9) 0.0319(10)
Ni7 0.0744(10) 0.0982(13) 0.0649(11) 0.0054(9) -0.0047(8) 0.0312(10)
Ni8 0.0634(10) 0.0997(13) 0.0655(11) -0.0034(9) -0.0041(8) 0.0221(9)
O1 0.189(7) 0.195(8) 0.369(12) -0.079(8) 0.118(7) 0.021(6)
O2 0.33(3) 0.27(2) 0.62(5) -0.06(3) -0.21(3) 0.18(2)
O3 0.101(9) 0.199(15) 0.194(13) -0.048(11) -0.011(9) -0.031(9)
O4 0.229(14) 0.129(11) 0.197(14) -0.058(10) -0.001(11) 0.082(10)
O5 0.178(12) 0.207(13) 0.090(8) 0.037(9) -0.018(8) 0.036(10)
O6 0.134(10) 0.155(11) 0.190(14) -0.006(10) -0.013(9) -0.013(9)
O7 0.241(16) 0.157(12) 0.205(14) -0.047(11) -0.052(12) 0.116(12)
O8 0.160(12) 0.35(2) 0.181(14) 0.108(15) 0.044(11) 0.045(13)
O9 0.208(14) 0.192(14) 0.274(19) 0.051(13) 0.030(12) 0.100(12)
O10 0.126(14) 0.79(7) 0.36(3) 0.22(4) 0.050(16) 0.16(3)
O11 0.200(13) 0.123(10) 0.190(13) 0.004(10) 0.017(11) 0.033(9)
O12 0.232(14) 0.154(11) 0.133(10) -0.003(8) 0.058(10) 0.036(10)

loop_
_atom_type_symbol
_atom_type_description
_atom_type_scat_dispersion_real
_atom_type_scat_dispersion_imag
_atom_type_scat_source
C C 0.0181 0.0091 'International Tables Vol C Tables 4.2.6.8 and 6.1.1.4'
H H 0.0000 0.0000 'International Tables Vol C Tables 4.2.6.8 and 6.1.1.4'
N N 0.0311 0.0180 'International Tables Vol C Tables 4.2.6.8 and 6.1.1.4'
O O 0.0492 0.0322 'International Tables Vol C Tables 4.2.6.8 and 6.1.1.4'
Ni Ni -3.0029 0.5091 'International Tables Vol C Tables 4.2.6.8 and 6.1.1.4'
Br Br -0.6763 1.2805 'International Tables Vol C Tables 4.2.6.8 and 6.1.1.4'

loop_
_geom_angle_atom_site_label_1
_geom_angle_atom_site_label_2
_geom_angle_atom_site_label_3
_geom_angle
N1 C1 N2 113.9(9)
N1 C1 H1A 123.0
N2 C1 H1A 123.0
C4 C2 N2 107.7(11)
C4 C2 C3 131.7(10)
N2 C2 C3 120.6(12)
C2 C3 H3A 109.5
C2 C3 H3B 109.5
H3A C3 H3B 109.5
C2 C3 H3C 109.5
H3A C3 H3C 109.5
H3B C3 H3C 109.5
N1 C4 C2 108.8(9)
N1 C4 C5 118.0(11)
C2 C4 C5 132.8(12)
N3 C5 C4 119.1(12)
N3 C5 H5A 120.5
C4 C5 H5A 120.5
N3 C6 C7 114.6(12)
N3 C6 H6A 108.6
C7 C6 H6A 108.6
N3 C6 H6B 108.6
C7 C6 H6B 108.6
H6A C6 H6B 107.6
C8 C7 C12 120.0
C8 C7 C6 124.9(11)
C12 C7 C6 114.0(11)
C7 C8 C9 120.0
C7 C8 H8A 120.0
C9 C8 H8A 120.0
C8 C9 C10 120.0
C8 C9 H9A 120.0
C10 C9 H9A 120.0
C11 C10 C9 120.0
C11 C10 O1 120.3(12)
C9 C10 O1 119.3(12)
C12 C11 C10 120.0
C12 C11 H11A 120.0
C10 C11 H11A 120.0
C11 C12 C7 120.0
C11 C12 H12A 120.0
C7 C12 H12A 120.0
O1 C13 H13A 109.5
O1 C13 H13B 109.5
H13A C13 H13B 109.5
O1 C13 H13C 109.5
H13A C13 H13C 109.5
H13B C13 H13C 109.5
N4 C14 N5 112.0(9)
N4 C14 H14A 124.0
N5 C14 H14A 124.0
C16 C15 N5 110.4(9)
C16 C15 C26 130.5(12)
N5 C15 C26 119.0(11)
N4 C16 C15 107.6(12)
N4 C16 C17 115.0(12)
C15 C16 C17 136.9(11)
N6 C17 C16 119.0(13)
N6 C17 H17A 120.5
C16 C17 H17A 120.5
C19 C18 N6 118.7(14)
C19 C18 H18A 107.6
N6 C18 H18A 107.6
C19 C18 H18B 107.6
N6 C18 H18B 107.6
H18A C18 H18B 107.1
C20 C19 C24 120.0
C20 C19 C18 119.1(15)
C24 C19 C18 120.8(15)
C21 C20 C19 120.0
C21 C20 H20A 120.0
C19 C20 H20A 120.0
C20 C21 C22 120.0
C20 C21 H21A 120.0
C22 C21 H21A 120.0
C21 C22 C23 120.0
C21 C22 O2 133.3(17)
C23 C22 O2 106.5(17)
C22 C23 C24 120.0
C22 C23 H23A 120.0
C24 C23 H23A 120.0
C23 C24 C19 120.0
C23 C24 H24A 120.0
C19 C24 H24A 120.0
O2 C25 H25A 109.5
O2 C25 H25B 109.5
H25A C25 H25B 109.5
O2 C25 H25C 109.5
H25A C25 H25C 109.5
H25B C25 H25C 109.5
C15 C26 H26A 109.5
C15 C26 H26B 109.5
H26A C26 H26B 109.5
C15 C26 H26C 109.5
H26A C26 H26C 109.5
H26B C26 H26C 109.5
N7 C27 N8 112.1(10)
N7 C27 H27A 124.0
N8 C27 H27A 124.0
C30 C28 N8 107.5(10)
C30 C28 C29 131.1(12)
N8 C28 C29 121.4(10)
C28 C29 H29A 109.5
C28 C29 H29B 109.5
H29A C29 H29B 109.5
C28 C29 H29C 109.5
H29A C29 H29C 109.5
H29B C29 H29C 109.5
C28 C30 N7 108.0(10)
C28 C30 C31 137.0(11)
N7 C30 C31 115.0(10)
N9 C31 C30 121.0(11)
N9 C31 H31A 119.5
C30 C31 H31A 119.5
N9 C32 C33 117.3(10)
N9 C32 H32A 121.3
C33 C32 H32A 121.3
C38 C33 C34 118.1(16)
C38 C33 C32 122.4(18)
C34 C33 C32 119.6(13)
C35 C34 C33 121.3(15)
C35 C34 H34A 119.3
C33 C34 H34A 119.3
C36 C35 C34 120.6(19)
C36 C35 H35A 119.7
C34 C35 H35A 119.7
O3 C36 C35 124(2)
O3 C36 C37 118(2)
C35 C36 C37 118.0(19)
C36 C37 C38 122.7(19)
C36 C37 H37A 118.7
C38 C37 H37A 118.7
C33 C38 C37 119(2)
C33 C38 H38A 120.4
C37 C38 H38A 120.4
O3 C39 H39A 109.5
O3 C39 H39B 109.5
H39A C39 H39B 109.5
O3 C39 H39C 109.5
H39A C39 H39C 109.5
H39B C39 H39C 109.5
N10 C40 N11 115.1(10)
N10 C40 H40A 122.5
N11 C40 H40A 122.5
C156 C41 N11 107.9(10)
C156 C41 C42 131.9(12)
N11 C41 C42 120.2(11)
C41 C42 H42A 109.5
C41 C42 H42B 109.5
H42A C42 H42B 109.5
C41 C42 H42C 109.5
H42A C42 H42C 109.5
H42B C42 H42C 109.5
N12 C43 C156 119.8(11)
N12 C43 H43A 120.1
C156 C43 H43A 120.1
C45 C44 N12 115.1(9)
C45 C44 H44A 108.5
N12 C44 H44A 108.5
C45 C44 H44B 108.5
N12 C44 H44B 108.5
H44A C44 H44B 107.5
C46 C45 C50 112.6(15)
C46 C45 C44 127.7(11)
C50 C45 C44 119.5(14)
C45 C46 C47 124.2(13)
C45 C46 H46A 117.9
C47 C46 H46A 117.9
C48 C47 C46 120.4(17)
C48 C47 H47A 119.8
C46 C47 H47A 119.8
C49 C48 C47 118(2)
C49 C48 O4 118.6(17)
C47 C48 O4 123.5(18)
C48 C49 C50 123.8(19)
C48 C49 H49A 118.1
C50 C49 H49A 118.1
C45 C50 C49 120.1(18)
C45 C50 H50A 120.0
C49 C50 H50A 120.0
O4 C51 H51A 109.5
O4 C51 H51B 109.5
H51A C51 H51B 109.5
O4 C51 H51C 109.5
H51A C51 H51C 109.5
H51B C51 H51C 109.5
N13 C52 N14 117.5(10)
N13 C52 H52A 121.3
N14 C52 H52A 121.3
N14 C53 C155 109.1(11)
N14 C53 C54 122.9(10)
C155 C53 C54 127.9(12)
C53 C54 H54A 109.5
C53 C54 H54B 109.5
H54A C54 H54B 109.5
C53 C54 H54C 109.5
H54A C54 H54C 109.5
H54B C54 H54C 109.5
N15 C55 C155 117.2(10)
N15 C55 H55A 121.4
C155 C55 H55A 121.4
N15 C56 C57 111.5(10)
N15 C56 H56A 109.3
C57 C56 H56A 109.3
N15 C56 H56B 109.3
C57 C56 H56B 109.3
H56A C56 H56B 108.0
C58 C57 C62 115.6(14)
C58 C57 C56 121.6(14)
C62 C57 C56 122.6(13)
C59 C58 C57 125.6(16)
C59 C58 H58A 117.2
C57 C58 H58A 117.2
C58 C59 C60 116.9(16)
C58 C59 H59A 121.6
C60 C59 H59A 121.6
C59 C60 O5 127.6(16)
C59 C60 C61 122.4(16)
O5 C60 C61 109.7(18)
C62 C61 C60 116.4(16)
C62 C61 H61A 121.8
C60 C61 H61A 121.8
C61 C62 C57 123.0(13)
C61 C62 H62A 118.5
C57 C62 H62A 118.5
O5 C63 H63A 109.5
O5 C63 H63B 109.5
H63A C63 H63B 109.5
O5 C63 H63C 109.5
H63A C63 H63C 109.5
H63B C63 H63C 109.5
N16 C64 N17 112.9(9)
N16 C64 H64A 123.5
N17 C64 H64A 123.5
N17 C65 C67 105.1(12)
N17 C65 C66 122.6(11)
C67 C65 C66 132.3(11)
C65 C66 H66A 109.5
C65 C66 H66B 109.5
H66A C66 H66B 109.5
C65 C66 H66C 109.5
H66A C66 H66C 109.5
H66B C66 H66C 109.5
N16 C67 C65 111.6(10)
N16 C67 C68 111.7(12)
C65 C67 C68 136.5(12)
N18 C68 C67 122.2(12)
N18 C68 H68A 118.9
C67 C68 H68A 118.9
N18 C69 C70 112.0(9)
N18 C69 H69A 109.2
C70 C69 H69A 109.2
N18 C69 H69B 109.2
C70 C69 H69B 109.2
H69A C69 H69B 107.9
C71 C70 C75 117.8(15)
C71 C70 C69 120.7(13)
C75 C70 C69 121.4(14)
C70 C71 C72 119.3(16)
C70 C71 H71A 120.3
C72 C71 H71A 120.3
C71 C72 C73 122.4(18)
C71 C72 H72A 118.8
C73 C72 H72A 118.8
C74 C73 O6 123(2)
C74 C73 C72 120(2)
O6 C73 C72 117(2)
C73 C74 C75 118.3(17)
C73 C74 H74A 120.9
C75 C74 H74A 120.9
C70 C75 C74 122.3(14)
C70 C75 H75A 118.8
C74 C75 H75A 118.8
O6 C76 H76A 109.5
O6 C76 H76B 109.5
H76A C76 H76B 109.5
O6 C76 H76C 109.5
H76A C76 H76C 109.5
H76B C76 H76C 109.5
N28 C77 N29 113.5(9)
N28 C77 H77A 123.3
N29 C77 H77A 123.3
C80 C78 N29 106.3(9)
C80 C78 C79 129.0(14)
N29 C78 C79 124.7(13)
C78 C79 H79A 109.5
C78 C79 H79B 109.5
H79A C79 H79B 109.5
C78 C79 H79C 109.5
H79A C79 H79C 109.5
H79B C79 H79C 109.5
C78 C80 N28 112.0(12)
C78 C80 C81 134.6(11)
N28 C80 C81 113.1(12)
N30 C81 C80 119.9(10)
N30 C81 H81A 120.0
C80 C81 H81A 120.0
N30 C82 C83 114.3(12)
N30 C82 H82A 108.7
C83 C82 H82A 108.7
N30 C82 H82B 108.7
C83 C82 H82B 108.7
H82A C82 H82B 107.6
C88 C83 C84 119(2)
C88 C83 C82 120.2(18)
C84 C83 C82 120.3(18)
C85 C84 C83 119(2)
C85 C84 H84A 120.4
C83 C84 H84A 120.4
C84 C85 C86 124.6(19)
C84 C85 H85A 117.7
C86 C85 H85A 117.7
C85 C86 C87 118(2)
C85 C86 O11 131(2)
C87 C86 O11 111(2)
C86 C87 C88 117.2(19)
C86 C87 H87A 121.4
C88 C87 H87A 121.4
C83 C88 C87 121.3(17)
C83 C88 H88A 119.4
C87 C88 H88A 119.4
N31 C89 N32 111.7(9)
N31 C89 H89A 124.1
N32 C89 H89A 124.1
N32 C90 C92 106.9(8)
N32 C90 C91 123.3(10)
C92 C90 C91 129.7(10)
C90 C91 H91A 109.5
C90 C91 H91B 109.5
H91A C91 H91B 109.5
C90 C91 H91C 109.5
H91A C91 H91C 109.5
H91B C91 H91C 109.5
N31 C92 C90 108.5(9)
N31 C92 C93 116.7(9)
C90 C92 C93 134.2(10)
N33 C93 C92 120.7(10)
N33 C93 H93A 119.7
C92 C93 H93A 119.7
N33 C94 C95 113.1(11)
N33 C94 H94A 109.0
C95 C94 H94A 109.0
N33 C94 H94B 109.0
C95 C94 H94B 109.0
H94A C94 H94B 107.8
C100 C95 C96 119.2(18)
C100 C95 C94 122.7(16)
C96 C95 C94 118.1(19)
C97 C96 C95 118(2)
C97 C96 H96A 121.1
C95 C96 H96A 121.1
C96 C97 C98 122.2(18)
C96 C97 H97A 118.9
C98 C97 H97A 118.9
C99 C98 O10 133(2)
C99 C98 C97 119.0(17)
O10 C98 C97 108(2)
C98 C99 C100 117(2)
C98 C99 H99A 121.7
C100 C99 H99A 121.7
C95 C100 C99 124.8(18)
C95 C100 H10A 117.6
C99 C100 H10A 117.6
O10 C101 H10B 109.5
O10 C101 H10C 109.5
H10B C101 H10C 109.5
O10 C101 H10D 109.5
H10B C101 H10D 109.5
H10C C101 H10D 109.5
N34 C102 N35 112.9(10)
N34 C102 H10E 123.6
N35 C102 H10E 123.6
C105 C103 N35 107.0(10)
C105 C103 C104 129.9(11)
N35 C103 C104 123.1(11)
C103 C104 H10F 109.5
C103 C104 H10G 109.5
H10F C104 H10G 109.5
C103 C104 H10H 109.5
H10F C104 H10H 109.5
H10G C104 H10H 109.5
C103 C105 N34 109.8(10)
C103 C105 C106 134.5(12)
N34 C105 C106 115.4(10)
N36 C106 C105 121.0(11)
N36 C106 H10I 119.5
C105 C106 H10I 119.5
N36 C107 C108 113.0(10)
N36 C107 H10J 109.0
C108 C107 H10J 109.0
N36 C107 H10K 109.0
C108 C107 H10K 109.0
H10J C107 H10K 107.8
C109 C108 C113 119.5(13)
C109 C108 C107 119.6(14)
C113 C108 C107 120.9(13)
C108 C109 C110 119.3(15)
C108 C109 H10L 120.3
C110 C109 H10L 120.3
C111 C110 C109 122.7(16)
C111 C110 H11B 118.6
C109 C110 H11B 118.6
C112 C111 C110 116.7(15)
C112 C111 O12 117.9(19)
C110 C111 O12 125.4(18)
C111 C112 C113 122.6(16)
C111 C112 H11C 118.7
C113 C112 H11C 118.7
C108 C113 C112 119.2(14)
C108 C113 H11D 120.4
C112 C113 H11D 120.4
O12 C114 H11E 109.5
O12 C114 H11F 109.5
H11E C114 H11F 109.5
O12 C114 H11G 109.5
H11E C114 H11G 109.5
H11F C114 H11G 109.5
N25 C115 N26 113.2(10)
N25 C115 H11H 123.4
N26 C115 H11H 123.4
C118 C116 N26 106.4(9)
C118 C116 C117 132.4(13)
N26 C116 C117 121.2(12)
C116 C117 H11I 109.5
C116 C117 H11J 109.5
H11I C117 H11J 109.5
C116 C117 H11K 109.5
H11I C117 H11K 109.5
H11J C117 H11K 109.5
C116 C118 N25 111.7(10)
C116 C118 C119 133.2(11)
N25 C118 C119 115.0(10)
N27 C119 C118 121.4(10)
N27 C119 H11L 119.3
C118 C119 H11L 119.3
N27 C120 C121 114.4(11)
N27 C120 H12B 108.7
C121 C120 H12B 108.7
N27 C120 H12C 108.7
C121 C120 H12C 108.7
H12B C120 H12C 107.6
C122 C121 C126 120.0
C122 C121 C120 118.0(10)
C126 C121 C120 122.0(10)
C123 C122 C121 120.0
C123 C122 H12D 120.0
C121 C122 H12D 120.0
C122 C123 C124 120.0
C122 C123 H12E 120.0
C124 C123 H12E 120.0
C125 C124 C123 120.0
C125 C124 O9 131.4(12)
C123 C124 O9 108.6(12)
C126 C125 C124 120.0
C126 C125 H12F 120.0
C124 C125 H12F 120.0
C125 C126 C121 120.0
C125 C126 H12G 120.0
C121 C126 H12G 120.0
O9 C127 H12H 109.5
O9 C127 H12I 109.5
H12H C127 H12I 109.5
O9 C127 H12J 109.5
H12H C127 H12J 109.5
H12I C127 H12J 109.5
N22 C128 N23 112.5(9)
N22 C128 H12K 123.8
N23 C128 H12K 123.8
N23 C129 C154 106.2(10)
N23 C129 C130 121.7(12)
C154 C129 C130 131.8(11)
C129 C130 H13D 109.5
C129 C130 H13E 109.5
H13D C130 H13E 109.5
C129 C130 H13F 109.5
H13D C130 H13F 109.5
H13E C130 H13F 109.5
N24 C131 C154 119.6(12)
N24 C131 H13G 120.2
C154 C131 H13G 120.2
N24 C132 C133 113.7(10)
N24 C132 H13H 108.8
C133 C132 H13H 108.8
N24 C132 H13I 108.8
C133 C132 H13I 108.8
H13H C132 H13I 107.7
C138 C133 C134 120.0(14)
C138 C133 C132 117.6(15)
C134 C133 C132 122.0(13)
C133 C134 C135 121.7(16)
C133 C134 H13J 119.2
C135 C134 H13J 119.2
C136 C135 C134 117.4(17)
C136 C135 H13K 121.3
C134 C135 H13K 121.3
C135 C136 O8 126(2)
C135 C136 C137 119.6(18)
O8 C136 C137 114(2)
C138 C137 C136 122(2)
C138 C137 H13L 119.2
C136 C137 H13L 119.2
C137 C138 C133 119.3(18)
C137 C138 H13M 120.3
C133 C138 H13M 120.4
O8 C139 H13N 109.5
O8 C139 H13O 109.5
H13N C139 H13O 109.5
O8 C139 H13P 109.5
H13N C139 H13P 109.5
H13O C139 H13P 109.5
N19 C140 N20 116.5(10)
N19 C140 H14B 121.8
N20 C140 H14B 121.8
N20 C141 C143 112.1(11)
N20 C141 C142 123.0(11)
C143 C141 C142 124.9(13)
C141 C142 H14C 109.5
C141 C142 H14D 109.5
H14C C142 H14D 109.5
C141 C142 H14E 109.5
H14C C142 H14E 109.5
H14D C142 H14E 109.5
C141 C143 N19 104.1(10)
C141 C143 C144 141.2(12)
N19 C143 C144 114.4(10)
N21 C144 C143 119.5(11)
N21 C144 H14F 120.2
C143 C144 H14F 120.2
N21 C145 C146 115.2(10)
N21 C145 H14G 108.5
C146 C145 H14G 108.5
N21 C145 H14H 108.5
C146 C145 H14H 108.5
H14G C145 H14H 107.5
C147 C146 C151 120.0
C147 C146 C145 120.0(10)
C151 C146 C145 119.9(10)
C146 C147 C148 120.0
C146 C147 H14I 120.0
C148 C147 H14I 120.0
C147 C148 C149 120.0
C147 C148 H14J 120.0
C149 C148 H14J 120.0
O7 C149 C148 124.8(14)
O7 C149 C150 115.1(14)
C148 C149 C150 120.0
C151 C150 C149 120.0
C151 C150 H15A 120.0
C149 C150 H15A 120.0
C150 C151 C146 120.0
C150 C151 H15B 120.0
C146 C151 H15B 120.0
O7 C152 H15C 109.5
O7 C152 H15D 109.5
H15C C152 H15D 109.5
O7 C152 H15E 109.5
H15C C152 H15E 109.5
H15D C152 H15E 109.5
O11 C153 H15F 109.5
O11 C153 H15G 109.5
H15F C153 H15G 109.5
O11 C153 H15H 109.5
H15F C153 H15H 109.5
H15G C153 H15H 109.5
N22 C154 C129 108.2(9)
N22 C154 C131 117.8(11)
C129 C154 C131 133.0(12)
C53 C155 N13 109.2(10)
C53 C155 C55 134.9(12)
N13 C155 C55 115.5(10)
C41 C156 N10 108.7(10)
C41 C156 C43 132.8(12)
N10 C156 C43 117.7(10)
C1 N1 C4 106.0(9)
C1 N1 Ni1 141.6(8)
C4 N1 Ni1 112.2(7)
C1 N2 C2 103.6(9)
C1 N2 Ni2 125.1(7)
C2 N2 Ni2 131.0(9)
C5 N3 C6 119.7(12)
C5 N3 Ni1 111.4(8)
C6 N3 Ni1 128.9(11)
C14 N4 C16 106.6(10)
C14 N4 Ni1 140.4(7)
C16 N4 Ni1 112.8(9)
C15 N5 C14 103.3(9)
C15 N5 Ni8 132.7(8)
C14 N5 Ni8 124.0(7)
C17 N6 C18 116.9(13)
C17 N6 Ni1 113.0(10)
C18 N6 Ni1 128.4(9)
C27 N7 C30 105.5(9)
C27 N7 Ni1 142.5(7)
C30 N7 Ni1 111.9(7)
C27 N8 C28 106.8(9)
C27 N8 Ni4 123.1(8)
C28 N8 Ni4 128.5(7)
C31 N9 C32 118.5(11)
C31 N9 Ni1 110.9(9)
C32 N9 Ni1 130.1(8)
C40 N10 C156 104.9(9)
C40 N10 Ni3 143.3(8)
C156 N10 Ni3 111.4(7)
C40 N11 C41 103.4(9)
C40 N11 Ni4 126.4(8)
C41 N11 Ni4 130.1(8)
C43 N12 C44 116.7(10)
C43 N12 Ni3 110.5(7)
C44 N12 Ni3 132.6(8)
C52 N13 C155 100.3(9)
C52 N13 Ni3 145.9(8)
C155 N13 Ni3 113.7(7)
C52 N14 C53 103.9(9)
C52 N14 Ni2 125.0(8)
C53 N14 Ni2 130.4(8)
C55 N15 C56 114.7(10)
C55 N15 Ni3 113.3(7)
C56 N15 Ni3 131.9(8)
C64 N16 C67 104.4(10)
C64 N16 Ni3 141.1(8)
C67 N16 Ni3 114.4(7)
C65 N17 C64 105.9(10)
C65 N17 Ni6 128.4(9)
C64 N17 Ni6 125.2(7)
C68 N18 C69 116.3(11)
C68 N18 Ni3 111.2(8)
C69 N18 Ni3 132.4(9)
C140 N19 C143 105.8(9)
C140 N19 Ni5 141.8(9)
C143 N19 Ni5 112.2(7)
C140 N20 C141 101.4(9)
C140 N20 Ni8 129.1(8)
C141 N20 Ni8 129.1(8)
C144 N21 C145 115.9(11)
C144 N21 Ni5 113.2(8)
C145 N21 Ni5 130.1(8)
C128 N22 C154 107.8(9)
C128 N22 Ni5 141.1(7)
C154 N22 Ni5 111.0(7)
C128 N23 C129 105.2(10)
C128 N23 Ni4 125.1(7)
C129 N23 Ni4 129.2(9)
C131 N24 C132 117.2(10)
C131 N24 Ni5 110.9(8)
C132 N24 Ni5 131.8(8)
C115 N25 C118 104.5(9)
C115 N25 Ni5 141.1(8)
C118 N25 Ni5 113.8(7)
C115 N26 C116 104.2(9)
C115 N26 Ni6 125.0(8)
C116 N26 Ni6 130.9(7)
C119 N27 C120 117.4(11)
C119 N27 Ni5 111.0(8)
C120 N27 Ni5 131.4(9)
C77 N28 C80 102.4(10)
C77 N28 Ni7 142.3(7)
C80 N28 Ni7 115.3(9)
C78 N29 C77 105.8(9)
C78 N29 Ni2 128.8(7)
C77 N29 Ni2 125.0(8)
C81 N30 C82 117.7(11)
C81 N30 Ni7 112.8(9)
C82 N30 Ni7 129.3(9)
C89 N31 C92 106.5(8)
C89 N31 Ni7 141.5(7)
C92 N31 Ni7 111.8(6)
C89 N32 C90 106.3(8)
C89 N32 Ni8 124.4(7)
C90 N32 Ni8 129.2(7)
C93 N33 C94 118.0(10)
C93 N33 Ni7 111.2(7)
C94 N33 Ni7 130.7(8)
C102 N34 C105 104.4(9)
C102 N34 Ni7 142.8(8)
C105 N34 Ni7 112.7(6)
C102 N35 C103 105.9(9)
C102 N35 Ni6 123.9(7)
C103 N35 Ni6 129.7(9)
C106 N36 C107 117.9(11)
C106 N36 Ni7 110.8(7)
C107 N36 Ni7 131.1(9)
N1 Ni1 N4 95.1(4)
N1 Ni1 N7 94.2(3)
N4 Ni1 N7 94.4(4)
N1 Ni1 N6 174.5(4)
N4 Ni1 N6 80.0(4)
N7 Ni1 N6 88.7(4)
N1 Ni1 N9 86.1(4)
N4 Ni1 N9 174.3(4)
N7 Ni1 N9 80.0(4)
N6 Ni1 N9 99.0(5)
N1 Ni1 N3 79.2(4)
N4 Ni1 N3 91.8(4)
N7 Ni1 N3 171.3(4)
N6 Ni1 N3 98.4(5)
N9 Ni1 N3 93.8(4)
N29 Ni2 N2 98.6(4)
N29 Ni2 N14 100.9(4)
N2 Ni2 N14 104.0(4)
N29 Ni2 Br1 118.2(3)
N2 Ni2 Br1 116.0(3)
N14 Ni2 Br1 116.4(3)
N13 Ni3 N16 94.0(3)
N13 Ni3 N10 92.0(3)
N16 Ni3 N10 95.5(3)
N13 Ni3 N18 93.1(4)
N16 Ni3 N18 80.1(4)
N10 Ni3 N18 173.5(4)
N13 Ni3 N15 79.6(3)
N16 Ni3 N15 171.6(4)
N10 Ni3 N15 90.1(4)
N18 Ni3 N15 94.9(4)
N13 Ni3 N12 171.6(4)
N16 Ni3 N12 90.8(3)
N10 Ni3 N12 80.7(4)
N18 Ni3 N12 94.5(4)
N15 Ni3 N12 96.3(3)
N11 Ni4 N23 98.4(4)
N11 Ni4 N8 101.4(4)
N23 Ni4 N8 98.2(4)
N11 Ni4 Br2 114.1(3)
N23 Ni4 Br2 125.8(3)
N8 Ni4 Br2 115.0(3)
N22 Ni5 N19 94.5(4)
N22 Ni5 N25 95.3(3)
N19 Ni5 N25 93.5(3)
N22 Ni5 N21 173.0(4)
N19 Ni5 N21 79.5(4)
N25 Ni5 N21 88.7(4)
N22 Ni5 N24 80.4(4)
N19 Ni5 N24 92.2(3)
N25 Ni5 N24 173.1(4)
N21 Ni5 N24 96.1(4)
N22 Ni5 N27 91.6(4)
N19 Ni5 N27 170.4(4)
N25 Ni5 N27 78.5(4)
N21 Ni5 N27 94.8(4)
N24 Ni5 N27 96.1(4)
N26 Ni6 N17 99.4(4)
N26 Ni6 N35 102.5(4)
N17 Ni6 N35 101.1(4)
N26 Ni6 Br3 118.6(3)
N17 Ni6 Br3 117.3(3)
N35 Ni6 Br3 115.1(3)
N34 Ni7 N28 94.7(3)
N34 Ni7 N31 92.2(3)
N28 Ni7 N31 93.9(3)
N34 Ni7 N30 92.0(3)
N28 Ni7 N30 78.3(4)
N31 Ni7 N30 171.4(4)
N34 Ni7 N36 79.3(4)
N28 Ni7 N36 173.1(3)
N31 Ni7 N36 89.7(3)
N30 Ni7 N36 98.5(4)
N34 Ni7 N33 170.8(3)
N28 Ni7 N33 89.9(3)
N31 Ni7 N33 79.4(3)
N30 Ni7 N33 96.8(4)
N36 Ni7 N33 96.6(4)
N5 Ni8 N20 99.9(4)
N5 Ni8 N32 100.0(3)
N20 Ni8 N32 102.7(4)
N5 Ni8 Br4 120.7(2)
N20 Ni8 Br4 114.3(3)
N32 Ni8 Br4 116.4(3)
C10 O1 C13 117.8(15)
C25 O2 C22 111(2)
C36 O3 C39 117.0(18)
C51 O4 C48 116.8(17)
C63 O5 C60 116.2(17)
C73 O6 C76 117.8(17)
C149 O7 C152 116(2)
C139 O8 C136 120(2)
C127 O9 C124 111(2)
C101 O10 C98 113(3)
C86 O11 C153 111(2)
C111 O12 C114 118.3(19)

loop_
_geom_bond_atom_site_label_1
_geom_bond_atom_site_label_2
_geom_bond_distance
Br1 Ni2 2.351(2)
Br2 Ni4 2.345(3)
Br3 Ni6 2.368(3)
Br4 Ni8 2.356(2)
C1 N1 1.318(12)
C1 N2 1.354(13)
C1 H1A 0.9300
C2 C4 1.373(16)
C2 N2 1.410(13)
C2 C3 1.508(18)
C3 H3A 0.9600
C3 H3B 0.9600
C3 H3C 0.9600
C4 N1 1.365(13)
C4 C5 1.431(15)
C5 N3 1.271(16)
C5 H5A 0.9300
C6 N3 1.444(15)
C6 C7 1.459(16)
C6 H6A 0.9700
C6 H6B 0.9700
C7 C8 1.3900
C7 C12 1.3900
C8 C9 1.3900
C8 H8A 0.9300
C9 C10 1.3900
C9 H9A 0.9300
C10 C11 1.3900
C10 O1 1.392(11)
C11 C12 1.3900
C11 H11A 0.9300
C12 H12A 0.9300
C13 O1 1.410(12)
C13 H13A 0.9600
C13 H13B 0.9600
C13 H13C 0.9600
C14 N4 1.335(13)
C14 N5 1.378(12)
C14 H14A 0.9300
C15 C16 1.361(17)
C15 N5 1.369(14)
C15 C26 1.551(15)
C16 N4 1.360(13)
C16 C17 1.501(19)
C17 N6 1.239(19)
C17 H17A 0.9300
C18 C19 1.486(14)
C18 N6 1.523(18)
C18 H18A 0.9700
C18 H18B 0.9700
C19 C20 1.3900
C19 C24 1.3900
C20 C21 1.3900
C20 H20A 0.9300
C21 C22 1.3900
C21 H21A 0.9300
C22 C23 1.3900
C22 O2 1.42(2)
C23 C24 1.3900
C23 H23A 0.9300
C24 H24A 0.9300
C25 O2 1.415(18)
C25 H25A 0.9600
C25 H25B 0.9600
C25 H25C 0.9600
C26 H26A 0.9600
C26 H26B 0.9600
C26 H26C 0.9600
C27 N7 1.312(13)
C27 N8 1.329(13)
C27 H27A 0.9300
C28 C30 1.348(15)
C28 N8 1.367(13)
C28 C29 1.501(15)
C29 H29A 0.9600
C29 H29B 0.9600
C29 H29C 0.9600
C30 N7 1.398(13)
C30 C31 1.461(17)
C31 N9 1.259(15)
C31 H31A 0.9300
C32 N9 1.471(15)
C32 C33 1.48(2)
C32 H32A 0.9300
C33 C38 1.369(19)
C33 C34 1.40(2)
C34 C35 1.40(2)
C34 H34A 0.9300
C35 C36 1.36(2)
C35 H35A 0.9300
C36 O3 1.34(2)
C36 C37 1.37(3)
C37 C38 1.41(3)
C37 H37A 0.9300
C38 H38A 0.9300
C39 O3 1.48(3)
C39 H39A 0.9600
C39 H39B 0.9600
C39 H39C 0.9600
C40 N10 1.299(13)
C40 N11 1.338(13)
C40 H40A 0.9300
C41 C156 1.349(16)
C41 N11 1.404(14)
C41 C42 1.493(16)
C42 H42A 0.9600
C42 H42B 0.9600
C42 H42C 0.9600
C43 N12 1.280(14)
C43 C156 1.445(15)
C43 H43A 0.9300
C44 C45 1.482(16)
C44 N12 1.484(13)
C44 H44A 0.9700
C44 H44B 0.9700
C45 C46 1.349(18)
C45 C50 1.40(2)
C46 C47 1.40(2)
C46 H46A 0.9300
C47 C48 1.332(19)
C47 H47A 0.9300
C48 C49 1.27(3)
C48 O4 1.37(2)
C49 C50 1.41(3)
C49 H49A 0.9300
C50 H50A 0.9300
C51 O4 1.326(16)
C51 H51A 0.9600
C51 H51B 0.9600
C51 H51C 0.9600
C52 N13 1.301(12)
C52 N14 1.319(13)
C52 H52A 0.9300
C53 N14 1.321(14)
C53 C155 1.344(14)
C53 C54 1.537(17)
C54 H54A 0.9600
C54 H54B 0.9600
C54 H54C 0.9600
C55 N15 1.320(13)
C55 C155 1.447(15)
C55 H55A 0.9300
C56 N15 1.502(14)
C56 C57 1.503(19)
C56 H56A 0.9700
C56 H56B 0.9700
C57 C58 1.374(18)
C57 C62 1.393(19)
C58 C59 1.34(2)
C58 H58A 0.9300
C59 C60 1.37(2)
C59 H59A 0.9300
C60 O5 1.40(2)
C60 C61 1.41(2)
C61 C62 1.37(2)
C61 H61A 0.9300
C62 H62A 0.9300
C63 O5 1.365(16)
C63 H63A 0.9600
C63 H63B 0.9600
C63 H63C 0.9600
C64 N16 1.311(12)
C64 N17 1.384(13)
C64 H64A 0.9300
C65 N17 1.378(14)
C65 C67 1.382(17)
C65 C66 1.511(17)
C66 H66A 0.9600
C66 H66B 0.9600
C66 H66C 0.9600
C67 N16 1.371(14)
C67 C68 1.486(16)
C68 N18 1.245(15)
C68 H68A 0.9300
C69 N18 1.444(13)
C69 C70 1.536(18)
C69 H69A 0.9700
C69 H69B 0.9700
C70 C71 1.37(2)
C70 C75 1.402(19)
C71 C72 1.37(2)
C71 H71A 0.9300
C72 C73 1.41(2)
C72 H72A 0.9300
C73 C74 1.32(2)
C73 O6 1.35(2)
C74 C75 1.417(19)
C74 H74A 0.9300
C75 H75A 0.9300
C76 O6 1.48(2)
C76 H76A 0.9600
C76 H76B 0.9600
C76 H76C 0.9600
C77 N28 1.314(12)
C77 N29 1.361(12)
C77 H77A 0.9300
C78 C80 1.336(17)
C78 N29 1.360(15)
C78 C79 1.485(14)
C79 H79A 0.9600
C79 H79B 0.9600
C79 H79C 0.9600
C80 N28 1.389(12)
C80 C81 1.47(2)
C81 N30 1.286(16)
C81 H81A 0.9300
C82 N30 1.491(17)
C82 C83 1.52(2)
C82 H82A 0.9700
C82 H82B 0.9700
C83 C88 1.35(2)
C83 C84 1.36(2)
C84 C85 1.32(2)
C84 H84A 0.9300
C85 C86 1.36(3)
C85 H85A 0.9300
C86 C87 1.36(2)
C86 O11 1.38(2)
C87 C88 1.43(2)
C87 H87A 0.9300
C88 H88A 0.9300
C89 N31 1.314(12)
C89 N32 1.359(12)
C89 H89A 0.9300
C90 N32 1.367(12)
C90 C92 1.379(14)
C90 C91 1.510(14)
C91 H91A 0.9600
C91 H91B 0.9600
C91 H91C 0.9600
C92 N31 1.371(12)
C92 C93 1.435(14)
C93 N33 1.262(13)
C93 H93A 0.9300
C94 N33 1.470(13)
C94 C95 1.494(19)
C94 H94A 0.9700
C94 H94B 0.9700
C95 C100 1.35(3)
C95 C96 1.37(2)
C96 C97 1.36(2)
C96 H96A 0.9300
C97 C98 1.44(3)
C97 H97A 0.9300
C98 C99 1.34(2)
C98 O10 1.37(2)
C99 C100 1.39(2)
C99 H99A 0.9300
C100 H10A 0.9300
C101 O10 1.326(18)
C101 H10B 0.9600
C101 H10C 0.9600
C101 H10D 0.9600
C102 N34 1.309(12)
C102 N35 1.355(13)
C102 H10E 0.9300
C103 C105 1.350(15)
C103 N35 1.368(14)
C103 C104 1.481(16)
C104 H10F 0.9600
C104 H10G 0.9600
C104 H10H 0.9600
C105 N34 1.391(13)
C105 C106 1.417(16)
C106 N36 1.275(14)
C106 H10I 0.9300
C107 N36 1.473(14)
C107 C108 1.516(18)
C107 H10J 0.9700
C107 H10K 0.9700
C108 C109 1.364(18)
C108 C113 1.372(18)
C109 C110 1.40(2)
C109 H10L 0.9300
C110 C111 1.36(2)
C110 H11B 0.9300
C111 C112 1.36(2)
C111 O12 1.380(19)
C112 C113 1.403(19)
C112 H11C 0.9300
C113 H11D 0.9300
C114 O12 1.41(3)
C114 H11E 0.9600
C114 H11F 0.9600
C114 H11G 0.9600
C115 N25 1.301(13)
C115 N26 1.384(13)
C115 H11H 0.9300
C116 C118 1.348(16)
C116 N26 1.384(15)
C116 C117 1.481(15)
C117 H11I 0.9600
C117 H11J 0.9600
C117 H11K 0.9600
C118 N25 1.359(13)
C118 C119 1.448(16)
C119 N27 1.259(14)
C119 H11L 0.9300
C120 N27 1.421(15)
C120 C121 1.479(17)
C120 H12B 0.9700
C120 H12C 0.9700
C121 C122 1.3900
C121 C126 1.3900
C122 C123 1.3900
C122 H12D 0.9300
C123 C124 1.3900
C123 H12E 0.9300
C124 C125 1.3900
C124 O9 1.456(18)
C125 C126 1.3900
C125 H12F 0.9300
C126 H12G 0.9300
C127 O9 1.363(16)
C127 H12H 0.9600
C127 H12I 0.9600
C127 H12J 0.9600
C128 N22 1.302(12)
C128 N23 1.379(13)
C128 H12K 0.9300
C129 N23 1.382(13)
C129 C154 1.419(16)
C129 C130 1.508(17)
C130 H13D 0.9600
C130 H13E 0.9600
C130 H13F 0.9600
C131 N24 1.251(15)
C131 C154 1.441(15)
C131 H13G 0.9300
C132 N24 1.432(13)
C132 C133 1.521(17)
C132 H13H 0.9700
C132 H13I 0.9700
C133 C138 1.356(18)
C133 C134 1.388(18)
C134 C135 1.39(2)
C134 H13J 0.9300
C135 C136 1.37(3)
C135 H13K 0.9300
C136 O8 1.39(2)
C136 C137 1.42(3)
C137 C138 1.34(3)
C137 H13L 0.9300
C138 H13M 0.9300
C139 O8 1.355(16)
C139 H13N 0.9600
C139 H13O 0.9600
C139 H13P 0.9600
C140 N19 1.262(12)
C140 N20 1.343(13)
C140 H14B 0.9300
C141 N20 1.344(14)
C141 C143 1.365(16)
C141 C142 1.517(16)
C142 H14C 0.9600
C142 H14D 0.9600
C142 H14E 0.9600
C143 N19 1.398(13)
C143 C144 1.441(16)
C144 N21 1.278(13)
C144 H14F 0.9300
C145 N21 1.532(14)
C145 C146 1.536(16)
C145 H14G 0.9700
C145 H14H 0.9700
C146 C147 1.3900
C146 C151 1.3900
C147 C148 1.3900
C147 H14I 0.9300
C148 C149 1.3900
C148 H14J 0.9300
C149 O7 1.363(16)
C149 C150 1.3900
C150 C151 1.3900
C150 H15A 0.9300
C151 H15B 0.9300
C152 O7 1.388(18)
C152 H15C 0.9600
C152 H15D 0.9600
C152 H15E 0.9600
C153 O11 1.43(3)
C153 H15F 0.9600
C153 H15G 0.9600
C153 H15H 0.9600
C154 N22 1.347(13)
C155 N13 1.404(14)
C156 N10 1.383(14)
N1 Ni1 2.051(9)
N2 Ni2 1.980(8)
N3 Ni1 2.167(10)
N4 Ni1 2.053(10)
N5 Ni8 1.958(9)
N6 Ni1 2.118(12)
N7 Ni1 2.062(9)
N8 Ni4 2.005(9)
N9 Ni1 2.150(10)
N10 Ni3 2.048(8)
N11 Ni4 1.978(9)
N12 Ni3 2.161(9)
N13 Ni3 2.034(8)
N14 Ni2 1.994(8)
N15 Ni3 2.117(9)
N16 Ni3 2.042(9)
N17 Ni6 1.980(9)
N18 Ni3 2.104(9)
N19 Ni5 2.065(8)
N20 Ni8 1.962(9)
N21 Ni5 2.086(10)
N22 Ni5 2.040(9)
N23 Ni4 1.999(10)
N24 Ni5 2.124(9)
N25 Ni5 2.076(9)
N26 Ni6 1.973(9)
N27 Ni5 2.166(9)
N28 Ni7 2.062(8)
N29 Ni2 1.974(10)
N30 Ni7 2.144(8)
N31 Ni7 2.073(8)
N32 Ni8 1.984(8)
N33 Ni7 2.150(9)
N34 Ni7 2.043(8)
N35 Ni6 1.995(9)
N36 Ni7 2.145(9)

loop_
_geom_torsion_atom_site_label_1
_geom_torsion_atom_site_label_2
_geom_torsion_atom_site_label_3
_geom_torsion_atom_site_label_4
_geom_torsion
N2 C2 C4 N1 -0.1(13)
C3 C2 C4 N1 179.6(12)
N2 C2 C4 C5 -173.3(12)
C3 C2 C4 C5 6(2)
N1 C4 C5 N3 -0.3(18)
C2 C4 C5 N3 172.3(13)
N3 C6 C7 C8 -1(2)
N3 C6 C7 C12 -169.2(13)
C12 C7 C8 C9 0.0
C6 C7 C8 C9 -167(2)
C7 C8 C9 C10 0.0
C8 C9 C10 C11 0.0
C8 C9 C10 O1 172(2)
C9 C10 C11 C12 0.0
O1 C10 C11 C12 -172(2)
C10 C11 C12 C7 0.0
C8 C7 C12 C11 0.0
C6 C7 C12 C11 168.5(19)
N5 C15 C16 N4 -0.1(14)
C26 C15 C16 N4 -176.8(12)
N5 C15 C16 C17 -171.7(15)
C26 C15 C16 C17 12(3)
N4 C16 C17 N6 -1(2)
C15 C16 C17 N6 170.0(15)
N6 C18 C19 C20 -80(2)
N6 C18 C19 C24 103.8(16)
C24 C19 C20 C21 0.0
C18 C19 C20 C21 -176.6(14)
C19 C20 C21 C22 0.0
C20 C21 C22 C23 0.0
C20 C21 C22 O2 174(2)
C21 C22 C23 C24 0.0
O2 C22 C23 C24 -175.4(17)
C22 C23 C24 C19 0.0
C20 C19 C24 C23 0.0
C18 C19 C24 C23 176.5(15)
N8 C28 C30 N7 0.9(14)
C29 C28 C30 N7 -178.0(14)
N8 C28 C30 C31 -177.5(13)
C29 C28 C30 C31 4(3)
C28 C30 C31 N9 177.2(15)
N7 C30 C31 N9 -1.1(17)
N9 C32 C33 C38 125.5(15)
N9 C32 C33 C34 -54(2)
C38 C33 C34 C35 1(2)
C32 C33 C34 C35 -179.5(12)
C33 C34 C35 C36 1(2)
C34 C35 C36 O3 -178.3(14)
C34 C35 C36 C37 0(3)
O3 C36 C37 C38 176.4(16)
C35 C36 C37 C38 -2(3)
C34 C33 C38 C37 -3(2)
C32 C33 C38 C37 177.5(15)
C36 C37 C38 C33 3(3)
N12 C44 C45 C46 14(2)
N12 C44 C45 C50 -171.1(15)
C50 C45 C46 C47 7(2)
C44 C45 C46 C47 -178.6(14)
C45 C46 C47 C48 -7(3)
C46 C47 C48 C49 9(3)
C46 C47 C48 O4 -177.5(17)
C47 C48 C49 C50 -12(4)
O4 C48 C49 C50 175(3)
C46 C45 C50 C49 -8(3)
C44 C45 C50 C49 176(2)
C48 C49 C50 C45 12(5)
N15 C56 C57 C58 -126.6(12)
N15 C56 C57 C62 57.7(16)
C62 C57 C58 C59 -2(2)
C56 C57 C58 C59 -178.1(14)
C57 C58 C59 C60 0(2)
C58 C59 C60 O5 175.5(13)
C58 C59 C60 C61 3(2)
C59 C60 C61 C62 -3(2)
O5 C60 C61 C62 -177.4(12)
C60 C61 C62 C57 1.4(19)
C58 C57 C62 C61 1.2(18)
C56 C57 C62 C61 177.1(12)
N17 C65 C67 N16 1.2(12)
C66 C65 C67 N16 -178.6(12)
N17 C65 C67 C68 -173.8(12)
C66 C65 C67 C68 6(2)
N16 C67 C68 N18 -3.0(16)
C65 C67 C68 N18 171.9(13)
N18 C69 C70 C71 -129.7(13)
N18 C69 C70 C75 53.4(16)
C75 C70 C71 C72 3(2)
C69 C70 C71 C72 -174.2(14)
C70 C71 C72 C73 -1(3)
C71 C72 C73 C74 -2(3)
C71 C72 C73 O6 -177.8(16)
O6 C73 C74 C75 177.8(15)
C72 C73 C74 C75 2(2)
C71 C70 C75 C74 -2.6(19)
C69 C70 C75 C74 174.4(11)
C73 C74 C75 C70 0(2)
N29 C78 C80 N28 0.1(14)
C79 C78 C80 N28 179.9(13)
N29 C78 C80 C81 -172.3(13)
C79 C78 C80 C81 7(3)
C78 C80 C81 N30 171.6(14)
N28 C80 C81 N30 -0.8(17)
N30 C82 C83 C88 51.7(19)
N30 C82 C83 C84 -127.2(15)
C88 C83 C84 C85 0(3)
C82 C83 C84 C85 178.6(16)
C83 C84 C85 C86 2(3)
C84 C85 C86 C87 -2(3)
C84 C85 C86 O11 -178.0(19)
C85 C86 C87 C88 0(3)
O11 C86 C87 C88 176.8(15)
C84 C83 C88 C87 -2(2)
C82 C83 C88 C87 179.5(14)
C86 C87 C88 C83 2(2)
N32 C90 C92 N31 0.8(12)
C91 C90 C92 N31 -178.5(11)
N32 C90 C92 C93 -169.7(11)
C91 C90 C92 C93 11(2)
N31 C92 C93 N33 0.4(15)
C90 C92 C93 N33 170.3(12)
N33 C94 C95 C100 45(3)
N33 C94 C95 C96 -136.7(16)
C100 C95 C96 C97 -3(3)
C94 C95 C96 C97 179.2(17)
C95 C96 C97 C98 6(3)
C96 C97 C98 C99 -6(3)
C96 C97 C98 O10 178(2)
O10 C98 C99 C100 177(3)
C97 C98 C99 C100 3(3)
C96 C95 C100 C99 0(3)
C94 C95 C100 C99 177.7(16)
C98 C99 C100 C95 0(3)
N35 C103 C105 N34 1.1(12)
C104 C103 C105 N34 179.8(11)
N35 C103 C105 C106 -171.5(11)
C104 C103 C105 C106 7(2)
C103 C105 C106 N36 174.0(11)
N34 C105 C106 N36 1.8(15)
N36 C107 C108 C109 -125.3(13)
N36 C107 C108 C113 54.6(17)
C113 C108 C109 C110 -1.1(19)
C107 C108 C109 C110 178.8(12)
C108 C109 C110 C111 1(2)
C109 C110 C111 C112 -1(2)
C109 C110 C111 O12 -179.0(13)
C110 C111 C112 C113 1(2)
O12 C111 C112 C113 178.8(13)
C109 C108 C113 C112 0.7(19)
C107 C108 C113 C112 -179.1(12)
C111 C112 C113 C108 -1(2)
N26 C116 C118 N25 2.3(14)
C117 C116 C118 N25 -177.3(12)
N26 C116 C118 C119 -173.5(11)
C117 C116 C118 C119 7(2)
C116 C118 C119 N27 170.1(13)
N25 C118 C119 N27 -5.5(17)
N27 C120 C121 C122 51.2(15)
N27 C120 C121 C126 -129.8(11)
C126 C121 C122 C123 0.0
C120 C121 C122 C123 179.0(10)
C121 C122 C123 C124 0.0
C122 C123 C124 C125 0.0
C122 C123 C124 O9 179.4(12)
C123 C124 C125 C126 0.0
O9 C124 C125 C126 -179.2(15)
C124 C125 C126 C121 0.0
C122 C121 C126 C125 0.0
C120 C121 C126 C125 -178.9(11)
N24 C132 C133 C138 -149.8(12)
N24 C132 C133 C134 37.5(17)
C138 C133 C134 C135 6(2)
C132 C133 C134 C135 178.7(13)
C133 C134 C135 C136 -6(2)
C134 C135 C136 O8 -177.1(19)
C134 C135 C136 C137 4(3)
C135 C136 C137 C138 0(4)
O8 C136 C137 C138 -180(2)
C136 C137 C138 C133 0(3)
C134 C133 C138 C137 -3(2)
C132 C133 C138 C137 -175.6(17)
N20 C141 C143 N19 0.2(12)
C142 C141 C143 N19 -178.9(11)
N20 C141 C143 C144 -173.4(13)
C142 C141 C143 C144 8(2)
C141 C143 C144 N21 171.7(14)
N19 C143 C144 N21 -1.4(15)
N21 C145 C146 C147 -56.0(13)
N21 C145 C146 C151 126.1(9)
C151 C146 C147 C148 0.0
C145 C146 C147 C148 -177.9(9)
C146 C147 C148 C149 0.0
C147 C148 C149 O7 -176.5(12)
C147 C148 C149 C150 0.0
O7 C149 C150 C151 176.8(11)
C148 C149 C150 C151 0.0
C149 C150 C151 C146 0.0
C147 C146 C151 C150 0.0
C145 C146 C151 C150 177.9(9)
N23 C129 C154 N22 -1.9(12)
C130 C129 C154 N22 -177.2(12)
N23 C129 C154 C131 -169.8(12)
C130 C129 C154 C131 15(2)
N24 C131 C154 N22 1.9(17)
N24 C131 C154 C129 168.9(12)
N14 C53 C155 N13 -1.2(12)
C54 C53 C155 N13 -178.4(11)
N14 C53 C155 C55 -173.9(12)
C54 C53 C155 C55 9(2)
N15 C55 C155 C53 173.0(12)
N15 C55 C155 N13 0.6(15)
N11 C41 C156 N10 -0.5(13)
C42 C41 C156 N10 178.5(12)
N11 C41 C156 C43 -170.1(12)
C42 C41 C156 C43 9(2)
N12 C43 C156 C41 170.8(13)
N12 C43 C156 N10 1.9(17)
N2 C1 N1 C4 -1.4(13)
N2 C1 N1 Ni1 173.6(8)
C2 C4 N1 C1 0.9(13)
C5 C4 N1 C1 175.2(10)
C2 C4 N1 Ni1 -175.8(7)
C5 C4 N1 Ni1 -1.5(13)
N1 C1 N2 C2 1.3(13)
N1 C1 N2 Ni2 -172.8(7)
C4 C2 N2 C1 -0.7(12)
C3 C2 N2 C1 179.5(11)
C4 C2 N2 Ni2 172.9(8)
C3 C2 N2 Ni2 -6.8(16)
C4 C5 N3 C6 -177.3(11)
C4 C5 N3 Ni1 1.8(15)
C7 C6 N3 C5 -90.1(19)
C7 C6 N3 Ni1 90.9(17)
N5 C14 N4 C16 -1.8(12)
N5 C14 N4 Ni1 173.0(7)
C15 C16 N4 C14 1.2(13)
C17 C16 N4 C14 174.8(10)
C15 C16 N4 Ni1 -175.3(8)
C17 C16 N4 Ni1 -1.6(13)
C16 C15 N5 C14 -0.9(12)
C26 C15 N5 C14 176.1(10)
C16 C15 N5 Ni8 176.7(8)
C26 C15 N5 Ni8 -6.2(16)
N4 C14 N5 C15 1.7(11)
N4 C14 N5 Ni8 -176.2(6)
C16 C17 N6 C18 169.8(14)
C16 C17 N6 Ni1 3.1(18)
C19 C18 N6 C17 -17(3)
C19 C18 N6 Ni1 147.1(14)
N8 C27 N7 C30 4.1(13)
N8 C27 N7 Ni1 -170.9(9)
C28 C30 N7 C27 -3.0(13)
C31 C30 N7 C27 175.8(10)
C28 C30 N7 Ni1 173.8(8)
C31 C30 N7 Ni1 -7.4(12)
N7 C27 N8 C28 -3.6(13)
N7 C27 N8 Ni4 -170.1(7)
C30 C28 N8 C27 1.6(13)
C29 C28 N8 C27 -179.5(13)
C30 C28 N8 Ni4 167.1(8)
C29 C28 N8 Ni4 -13.9(18)
C30 C31 N9 C32 -178.7(11)
C30 C31 N9 Ni1 8.7(15)
C33 C32 N9 C31 -46(2)
C33 C32 N9 Ni1 125.2(13)
N11 C40 N10 C156 -0.6(13)
N11 C40 N10 Ni3 170.7(8)
C41 C156 N10 C40 0.6(12)
C43 C156 N10 C40 172.0(10)
C41 C156 N10 Ni3 -173.8(7)
C43 C156 N10 Ni3 -2.4(12)
N10 C40 N11 C41 0.3(13)
N10 C40 N11 Ni4 -175.8(7)
C156 C41 N11 C40 0.1(12)
C42 C41 N11 C40 -179.0(11)
C156 C41 N11 Ni4 176.0(8)
C42 C41 N11 Ni4 -3.1(16)
C156 C43 N12 C44 -176.4(10)
C156 C43 N12 Ni3 -0.4(14)
C45 C44 N12 C43 -101.4(14)
C45 C44 N12 Ni3 83.7(13)
N14 C52 N13 C155 -1.0(11)
N14 C52 N13 Ni3 -177.7(8)
C53 C155 N13 C52 1.3(11)
C55 C155 N13 C52 175.6(9)
C53 C155 N13 Ni3 179.2(7)
C55 C155 N13 Ni3 -6.5(11)
N13 C52 N14 C53 0.4(12)
N13 C52 N14 Ni2 -170.9(6)
C155 C53 N14 C52 0.5(11)
C54 C53 N14 C52 177.9(11)
C155 C53 N14 Ni2 171.2(7)
C54 C53 N14 Ni2 -11.4(17)
C155 C55 N15 C56 -177.6(10)
C155 C55 N15 Ni3 5.3(13)
C57 C56 N15 C55 -110.2(12)
C57 C56 N15 Ni3 66.3(15)
N17 C64 N16 C67 0.7(11)
N17 C64 N16 Ni3 175.9(7)
C65 C67 N16 C64 -1.2(12)
C68 C67 N16 C64 175.1(9)
C65 C67 N16 Ni3 -177.9(7)
C68 C67 N16 Ni3 -1.6(11)
C67 C65 N17 C64 -0.7(11)
C66 C65 N17 C64 179.1(11)
C67 C65 N17 Ni6 172.0(7)
C66 C65 N17 Ni6 -8.2(16)
N16 C64 N17 C65 0.0(11)
N16 C64 N17 Ni6 -173.0(6)
C67 C68 N18 C69 -177.6(10)
C67 C68 N18 Ni3 5.7(15)
C70 C69 N18 C68 -111.0(13)
C70 C69 N18 Ni3 64.8(15)
N20 C140 N19 C143 -2.6(11)
N20 C140 N19 Ni5 -176.7(8)
C141 C143 N19 C140 1.4(11)
C144 C143 N19 C140 177.0(8)
C141 C143 N19 Ni5 177.4(6)
C144 C143 N19 Ni5 -7.0(11)
N19 C140 N20 C141 2.7(11)
N19 C140 N20 Ni8 -170.3(7)
C143 C141 N20 C140 -1.6(12)
C142 C141 N20 C140 177.6(11)
C143 C141 N20 Ni8 171.4(7)
C142 C141 N20 Ni8 -9.5(17)
C143 C144 N21 C145 -180.0(10)
C143 C144 N21 Ni5 9.1(13)
C146 C145 N21 C144 -44.4(15)
C146 C145 N21 Ni5 124.7(10)
N23 C128 N22 C154 -1.9(12)
N23 C128 N22 Ni5 174.8(8)
C129 C154 N22 C128 2.4(12)
C131 C154 N22 C128 172.4(9)
C129 C154 N22 Ni5 -175.4(7)
C131 C154 N22 Ni5 -5.4(12)
N22 C128 N23 C129 0.7(12)
N22 C128 N23 Ni4 -171.3(6)
C154 C129 N23 C128 0.8(12)
C130 C129 N23 C128 176.6(11)
C154 C129 N23 Ni4 172.3(8)
C130 C129 N23 Ni4 -11.8(16)
C154 C131 N24 C132 -175.4(10)
C154 C131 N24 Ni5 2.5(14)
C133 C132 N24 C131 -114.0(13)
C133 C132 N24 Ni5 68.6(14)
N26 C115 N25 C118 0.3(13)
N26 C115 N25 Ni5 169.8(8)
C116 C118 N25 C115 -1.6(13)
C119 C118 N25 C115 174.9(10)
C116 C118 N25 Ni5 -174.4(8)
C119 C118 N25 Ni5 2.1(12)
N25 C115 N26 C116 1.0(13)
N25 C115 N26 Ni6 -179.0(7)
C118 C116 N26 C115 -1.9(12)
C117 C116 N26 C115 177.7(11)
C118 C116 N26 Ni6 178.1(8)
C117 C116 N26 Ni6 -2.2(17)
C118 C119 N27 C120 -178.3(11)
C118 C119 N27 Ni5 5.6(15)
C121 C120 N27 C119 -110.8(14)
C121 C120 N27 Ni5 64.4(17)
N29 C77 N28 C80 -0.5(11)
N29 C77 N28 Ni7 179.1(7)
C78 C80 N28 C77 0.2(13)
C81 C80 N28 C77 174.4(9)
C78 C80 N28 Ni7 -179.5(8)
C81 C80 N28 Ni7 -5.3(12)
C80 C78 N29 C77 -0.4(13)
C79 C78 N29 C77 179.8(12)
C80 C78 N29 Ni2 172.4(8)
C79 C78 N29 Ni2 -7.3(19)
N28 C77 N29 C78 0.6(12)
N28 C77 N29 Ni2 -172.6(7)
C80 C81 N30 C82 -179.0(11)
C80 C81 N30 Ni7 6.2(15)
C83 C82 N30 C81 -114.1(14)
C83 C82 N30 Ni7 59.7(16)
N32 C89 N31 C92 -0.6(12)
N32 C89 N31 Ni7 172.8(8)
C90 C92 N31 C89 -0.1(12)
C93 C92 N31 C89 172.3(9)
C90 C92 N31 Ni7 -175.7(7)
C93 C92 N31 Ni7 -3.3(11)
N31 C89 N32 C90 1.1(12)
N31 C89 N32 Ni8 -175.8(7)
C92 C90 N32 C89 -1.2(11)
C91 C90 N32 C89 178.2(10)
C92 C90 N32 Ni8 175.6(7)
C91 C90 N32 Ni8 -5.0(15)
C92 C93 N33 C94 -176.3(9)
C92 C93 N33 Ni7 2.7(12)
C95 C94 N33 C93 -111.0(15)
C95 C94 N33 Ni7 70.2(16)
N35 C102 N34 C105 -1.9(11)
N35 C102 N34 Ni7 -178.3(8)
C103 C105 N34 C102 0.5(11)
C106 C105 N34 C102 174.6(9)
C103 C105 N34 Ni7 178.1(7)
C106 C105 N34 Ni7 -7.8(11)
N34 C102 N35 C103 2.6(12)
N34 C102 N35 Ni6 -169.6(7)
C105 C103 N35 C102 -2.2(12)
C104 C103 N35 C102 179.0(11)
C105 C103 N35 Ni6 169.4(7)
C104 C103 N35 Ni6 -9.4(16)
C105 C106 N36 C107 -178.5(10)
C105 C106 N36 Ni7 4.8(13)
C108 C107 N36 C106 -111.2(13)
C108 C107 N36 Ni7 64.7(14)
C1 N1 Ni1 N4 96.0(12)
C4 N1 Ni1 N4 -89.1(7)
C1 N1 Ni1 N7 1.2(13)
C4 N1 Ni1 N7 176.1(7)
C1 N1 Ni1 N6 122(4)
C4 N1 Ni1 N6 -63(5)
C1 N1 Ni1 N9 -78.5(12)
C4 N1 Ni1 N9 96.4(7)
C1 N1 Ni1 N3 -173.1(13)
C4 N1 Ni1 N3 1.8(7)
C14 N4 Ni1 N1 5.3(11)
C16 N4 Ni1 N1 179.9(8)
C14 N4 Ni1 N7 99.9(11)
C16 N4 Ni1 N7 -85.5(8)
C14 N4 Ni1 N6 -172.3(11)
C16 N4 Ni1 N6 2.4(8)
C14 N4 Ni1 N9 107(4)
C16 N4 Ni1 N9 -78(4)
C14 N4 Ni1 N3 -74.1(11)
C16 N4 Ni1 N3 100.6(8)
C27 N7 Ni1 N1 98.4(12)
C30 N7 Ni1 N1 -76.4(8)
C27 N7 Ni1 N4 3.0(13)
C30 N7 Ni1 N4 -171.8(8)
C27 N7 Ni1 N6 -76.9(13)
C30 N7 Ni1 N6 108.3(8)
C27 N7 Ni1 N9 -176.3(13)
C30 N7 Ni1 N9 8.9(7)
C27 N7 Ni1 N3 139(3)
C30 N7 Ni1 N3 -36(3)
C17 N6 Ni1 N1 -30(5)
C18 N6 Ni1 N1 165(4)
C17 N6 Ni1 N4 -3.1(11)
C18 N6 Ni1 N4 -167.8(14)
C17 N6 Ni1 N7 91.7(12)
C18 N6 Ni1 N7 -73.1(14)
C17 N6 Ni1 N9 171.3(11)
C18 N6 Ni1 N9 6.5(14)
C17 N6 Ni1 N3 -93.5(12)
C18 N6 Ni1 N3 101.8(14)
C31 N9 Ni1 N1 85.3(9)
C32 N9 Ni1 N1 -86.2(11)
C31 N9 Ni1 N4 -17(4)
C32 N9 Ni1 N4 171(3)
C31 N9 Ni1 N7 -9.6(9)
C32 N9 Ni1 N7 178.9(12)
C31 N9 Ni1 N6 -96.7(10)
C32 N9 Ni1 N6 91.8(12)
C31 N9 Ni1 N3 164.3(9)
C32 N9 Ni1 N3 -7.3(12)
C5 N3 Ni1 N1 -2.0(9)
C6 N3 Ni1 N1 177.1(11)
C5 N3 Ni1 N4 92.8(10)
C6 N3 Ni1 N4 -88.1(11)
C5 N3 Ni1 N7 -43(3)
C6 N3 Ni1 N7 136(3)
C5 N3 Ni1 N6 173.0(10)
C6 N3 Ni1 N6 -8.0(12)
C5 N3 Ni1 N9 -87.3(10)
C6 N3 Ni1 N9 91.7(11)
C78 N29 Ni2 N2 -167.9(10)
C77 N29 Ni2 N2 3.7(8)
C78 N29 Ni2 N14 85.9(10)
C77 N29 Ni2 N14 -102.5(8)
C78 N29 Ni2 Br1 -42.2(10)
C77 N29 Ni2 Br1 129.4(7)
C1 N2 Ni2 N29 -101.9(9)
C2 N2 Ni2 N29 85.7(10)
C1 N2 Ni2 N14 1.7(10)
C2 N2 Ni2 N14 -170.7(9)
C1 N2 Ni2 Br1 130.9(8)
C2 N2 Ni2 Br1 -41.5(10)
C52 N14 Ni2 N29 1.1(8)
C53 N14 Ni2 N29 -167.8(9)
C52 N14 Ni2 N2 -100.7(8)
C53 N14 Ni2 N2 90.4(10)
C52 N14 Ni2 Br1 130.3(7)
C53 N14 Ni2 Br1 -38.6(10)
C52 N13 Ni3 N16 -2.0(12)
C155 N13 Ni3 N16 -178.4(7)
C52 N13 Ni3 N10 93.7(12)
C155 N13 Ni3 N10 -82.7(7)
C52 N13 Ni3 N18 -82.2(12)
C155 N13 Ni3 N18 101.4(7)
C52 N13 Ni3 N15 -176.6(13)
C155 N13 Ni3 N15 7.0(7)
C52 N13 Ni3 N12 122(2)
C155 N13 Ni3 N12 -54(2)
C64 N16 Ni3 N13 96.0(10)
C67 N16 Ni3 N13 -89.0(7)
C64 N16 Ni3 N10 3.6(11)
C67 N16 Ni3 N10 178.6(7)
C64 N16 Ni3 N18 -171.5(11)
C67 N16 Ni3 N18 3.4(7)
C64 N16 Ni3 N15 135(2)
C67 N16 Ni3 N15 -50(2)
C64 N16 Ni3 N12 -77.1(10)
C67 N16 Ni3 N12 97.9(7)
C40 N10 Ni3 N13 6.6(13)
C156 N10 Ni3 N13 177.5(7)
C40 N10 Ni3 N16 100.8(13)
C156 N10 Ni3 N16 -88.3(7)
C40 N10 Ni3 N18 148(3)
C156 N10 Ni3 N18 -41(3)
C40 N10 Ni3 N15 -73.0(13)
C156 N10 Ni3 N15 98.0(7)
C40 N10 Ni3 N12 -169.3(13)
C156 N10 Ni3 N12 1.6(7)
C68 N18 Ni3 N13 88.6(9)
C69 N18 Ni3 N13 -87.3(11)
C68 N18 Ni3 N16 -4.9(9)
C69 N18 Ni3 N16 179.2(11)
C68 N18 Ni3 N10 -52(3)
C69 N18 Ni3 N10 132(3)
C68 N18 Ni3 N15 168.4(9)
C69 N18 Ni3 N15 -7.6(11)
C68 N18 Ni3 N12 -94.9(9)
C69 N18 Ni3 N12 89.1(11)
C55 N15 Ni3 N13 -6.8(8)
C56 N15 Ni3 N13 176.7(11)
C55 N15 Ni3 N16 -47(3)
C56 N15 Ni3 N16 137(2)
C55 N15 Ni3 N10 85.2(8)
C56 N15 Ni3 N10 -91.3(11)
C55 N15 Ni3 N18 -99.1(8)
C56 N15 Ni3 N18 84.5(11)
C55 N15 Ni3 N12 165.8(8)
C56 N15 Ni3 N12 -10.6(11)
C43 N12 Ni3 N13 -30(3)
C44 N12 Ni3 N13 145(2)
C43 N12 Ni3 N16 94.8(8)
C44 N12 Ni3 N16 -90.1(10)
C43 N12 Ni3 N10 -0.7(8)
C44 N12 Ni3 N10 174.5(11)
C43 N12 Ni3 N18 174.9(8)
C44 N12 Ni3 N18 -10.0(11)
C43 N12 Ni3 N15 -89.7(8)
C44 N12 Ni3 N15 85.4(10)
C40 N11 Ni4 N23 -100.4(10)
C41 N11 Ni4 N23 84.6(10)
C40 N11 Ni4 N8 -0.2(10)
C41 N11 Ni4 N8 -175.2(9)
C40 N11 Ni4 Br2 124.0(9)
C41 N11 Ni4 Br2 -51.1(10)
C128 N23 Ni4 N11 5.8(9)
C129 N23 Ni4 N11 -164.3(9)
C128 N23 Ni4 N8 -97.1(9)
C129 N23 Ni4 N8 92.8(10)
C128 N23 Ni4 Br2 133.8(7)
C129 N23 Ni4 Br2 -36.2(11)
C27 N8 Ni4 N11 -110.6(9)
C28 N8 Ni4 N11 85.9(10)
C27 N8 Ni4 N23 -10.2(10)
C28 N8 Ni4 N23 -173.7(10)
C27 N8 Ni4 Br2 125.8(9)
C28 N8 Ni4 Br2 -37.7(10)
C128 N22 Ni5 N19 96.9(11)
C154 N22 Ni5 N19 -86.5(7)
C128 N22 Ni5 N25 2.9(11)
C154 N22 Ni5 N25 179.6(7)
C128 N22 Ni5 N21 128(3)
C154 N22 Ni5 N21 -56(3)
C128 N22 Ni5 N24 -171.6(11)
C154 N22 Ni5 N24 5.0(7)
C128 N22 Ni5 N27 -75.7(11)
C154 N22 Ni5 N27 101.0(7)
C140 N19 Ni5 N22 -1.0(11)
C143 N19 Ni5 N22 -174.9(7)
C140 N19 Ni5 N25 94.6(11)
C143 N19 Ni5 N25 -79.2(7)
C140 N19 Ni5 N21 -177.4(11)
C143 N19 Ni5 N21 8.8(7)
C140 N19 Ni5 N24 -81.6(11)
C143 N19 Ni5 N24 104.6(7)
C140 N19 Ni5 N27 128(2)
C143 N19 Ni5 N27 -46(2)
C115 N25 Ni5 N22 101.0(13)
C118 N25 Ni5 N22 -90.1(8)
C115 N25 Ni5 N19 6.1(14)
C118 N25 Ni5 N19 175.0(8)
C115 N25 Ni5 N21 -73.2(13)
C118 N25 Ni5 N21 95.6(8)
C115 N25 Ni5 N24 152(3)
C118 N25 Ni5 N24 -39(4)
C115 N25 Ni5 N27 -168.5(14)
C118 N25 Ni5 N27 0.4(8)
C144 N21 Ni5 N22 -41(3)
C145 N21 Ni5 N22 150(3)
C144 N21 Ni5 N19 -9.8(8)
C145 N21 Ni5 N19 -179.1(10)
C144 N21 Ni5 N25 84.1(8)
C145 N21 Ni5 N25 -85.3(10)
C144 N21 Ni5 N24 -100.9(8)
C145 N21 Ni5 N24 89.8(10)
C144 N21 Ni5 N27 162.4(8)
C145 N21 Ni5 N27 -6.9(10)
C131 N24 Ni5 N22 -4.2(8)
C132 N24 Ni5 N22 173.4(11)
C131 N24 Ni5 N19 90.1(9)
C132 N24 Ni5 N19 -92.4(10)
C131 N24 Ni5 N25 -56(4)
C132 N24 Ni5 N25 121(3)
C131 N24 Ni5 N21 169.7(9)
C132 N24 Ni5 N21 -12.8(11)
C131 N24 Ni5 N27 -94.7(9)
C132 N24 Ni5 N27 82.8(10)
C119 N27 Ni5 N22 91.9(9)
C120 N27 Ni5 N22 -83.5(12)
C119 N27 Ni5 N19 -38(3)
C120 N27 Ni5 N19 147(2)
C119 N27 Ni5 N25 -3.2(9)
C120 N27 Ni5 N25 -178.6(12)
C119 N27 Ni5 N21 -90.8(9)
C120 N27 Ni5 N21 93.7(12)
C119 N27 Ni5 N24 172.5(9)
C120 N27 Ni5 N24 -3.0(12)
C115 N26 Ni6 N17 -99.5(9)
C116 N26 Ni6 N17 80.5(10)
C115 N26 Ni6 N35 4.2(9)
C116 N26 Ni6 N35 -175.8(10)
C115 N26 Ni6 Br3 132.2(8)
C116 N26 Ni6 Br3 -47.8(10)
C65 N17 Ni6 N26 -164.2(8)
C64 N17 Ni6 N26 7.3(8)
C65 N17 Ni6 N35 91.0(9)
C64 N17 Ni6 N35 -97.6(8)
C65 N17 Ni6 Br3 -35.0(9)
C64 N17 Ni6 Br3 136.5(7)
C102 N35 Ni6 N26 -103.4(8)
C103 N35 Ni6 N26 86.3(10)
C102 N35 Ni6 N17 -1.0(9)
C103 N35 Ni6 N17 -171.3(9)
C102 N35 Ni6 Br3 126.4(8)
C103 N35 Ni6 Br3 -43.9(10)
C102 N34 Ni7 N28 0.5(12)
C105 N34 Ni7 N28 -175.6(7)
C102 N34 Ni7 N31 94.6(11)
C105 N34 Ni7 N31 -81.5(7)
C102 N34 Ni7 N30 -77.9(12)
C105 N34 Ni7 N30 106.0(7)
C102 N34 Ni7 N36 -176.1(12)
C105 N34 Ni7 N36 7.8(6)
C102 N34 Ni7 N33 120(2)
C105 N34 Ni7 N33 -57(2)
C77 N28 Ni7 N34 95.8(11)
C80 N28 Ni7 N34 -84.6(8)
C77 N28 Ni7 N31 3.3(11)
C80 N28 Ni7 N31 -177.1(8)
C77 N28 Ni7 N30 -173.1(12)
C80 N28 Ni7 N30 6.5(7)
C77 N28 Ni7 N36 125(3)
C80 N28 Ni7 N36 -56(3)
C77 N28 Ni7 N33 -76.1(11)
C80 N28 Ni7 N33 103.5(8)
C89 N31 Ni7 N34 6.3(12)
C92 N31 Ni7 N34 179.5(7)
C89 N31 Ni7 N28 101.1(12)
C92 N31 Ni7 N28 -85.6(7)
C89 N31 Ni7 N30 126(2)
C92 N31 Ni7 N30 -61(3)
C89 N31 Ni7 N36 -73.0(12)
C92 N31 Ni7 N36 100.2(7)
C89 N31 Ni7 N33 -169.8(13)
C92 N31 Ni7 N33 3.5(7)
C81 N30 Ni7 N34 87.6(9)
C82 N30 Ni7 N34 -86.5(11)
C81 N30 Ni7 N28 -6.8(9)
C82 N30 Ni7 N28 179.1(12)
C81 N30 Ni7 N31 -32(3)
C82 N30 Ni7 N31 154(2)
C81 N30 Ni7 N36 167.1(9)
C82 N30 Ni7 N36 -7.0(12)
C81 N30 Ni7 N33 -95.2(9)
C82 N30 Ni7 N33 90.7(11)
C106 N36 Ni7 N34 -6.8(7)
C107 N36 Ni7 N34 177.1(10)
C106 N36 Ni7 N28 -36(3)
C107 N36 Ni7 N28 148(3)
C106 N36 Ni7 N31 85.5(7)
C107 N36 Ni7 N31 -90.6(9)
C106 N36 Ni7 N30 -97.3(7)
C107 N36 Ni7 N30 86.7(10)
C106 N36 Ni7 N33 164.8(7)
C107 N36 Ni7 N33 -11.3(10)
C93 N33 Ni7 N34 -29(3)
C94 N33 Ni7 N34 150(2)
C93 N33 Ni7 N28 90.6(8)
C94 N33 Ni7 N28 -90.6(9)
C93 N33 Ni7 N31 -3.4(7)
C94 N33 Ni7 N31 175.4(10)
C93 N33 Ni7 N30 168.8(8)
C94 N33 Ni7 N30 -12.4(10)
C93 N33 Ni7 N36 -91.8(8)
C94 N33 Ni7 N36 87.0(9)
C15 N5 Ni8 N20 86.0(10)
C14 N5 Ni8 N20 -96.8(8)
C15 N5 Ni8 N32 -169.0(10)
C14 N5 Ni8 N32 8.2(8)
C15 N5 Ni8 Br4 -40.1(11)
C14 N5 Ni8 Br4 137.1(7)
C140 N20 Ni8 N5 0.1(9)
C141 N20 Ni8 N5 -171.0(9)
C140 N20 Ni8 N32 -102.5(9)
C141 N20 Ni8 N32 86.3(10)
C140 N20 Ni8 Br4 130.4(8)
C141 N20 Ni8 Br4 -40.7(10)
C89 N32 Ni8 N5 -104.3(8)
C90 N32 Ni8 N5 79.4(9)
C89 N32 Ni8 N20 -1.7(9)
C90 N32 Ni8 N20 -178.0(9)
C89 N32 Ni8 Br4 124.0(8)
C90 N32 Ni8 Br4 -52.3(9)
C11 C10 O1 C13 -179(2)
C9 C10 O1 C13 9(3)
C21 C22 O2 C25 20(3)
C23 C22 O2 C25 -166(2)
C35 C36 O3 C39 -4(3)
C37 C36 O3 C39 178(2)
C49 C48 O4 C51 137(3)
C47 C48 O4 C51 -36(3)
C59 C60 O5 C63 13(2)
C61 C60 O5 C63 -173.9(16)
C74 C73 O6 C76 11(3)
C72 C73 O6 C76 -173.3(18)
C148 C149 O7 C152 -7(2)
C150 C149 O7 C152 176.7(16)
C135 C136 O8 C139 -10(4)
C137 C136 O8 C139 169(2)
C125 C124 O9 C127 6(3)
C123 C124 O9 C127 -174(2)
C99 C98 O10 C101 -15(6)
C97 C98 O10 C101 160(4)
C85 C86 O11 C153 -5(4)
C87 C86 O11 C153 178(3)
C112 C111 O12 C114 -168.1(17)
C110 C111 O12 C114 9(3)

loop_
_platon_squeeze_void_nr
_platon_squeeze_void_average_x
_platon_squeeze_void_average_y
_platon_squeeze_void_average_z
_platon_squeeze_void_volume
_platon_squeeze_void_count_electrons
_platon_squeeze_void_content
1 0.035 0.615 0.754 13 2 ' '
2 0.410 0.797 0.227 479 110 ' '
3 0.234 0.256 0.250 70 19 ' '
4 0.233 0.697 0.674 12 1 ' '
5 0.590 0.203 0.773 479 112 ' '
6 0.765 0.744 0.750 70 21 ' '
7 0.766 0.302 0.326 12 2 ' '
8 0.965 0.385 0.246 13 2 ' '
